data_1569918
loop_
_publ_author_name
'Spengler, Jonas'
'Zhu, Chongwei'
'Shoyama, Kazutaka'
'W&#xfc;rthner, Frank'

_publ_section_title
;
 &#x3c0;-Extended benzo[1,2:4,5]di[7]annulene bis(dicarboximide)s - a new
 class of non-alternant polycyclic aromatic dicarboximides.
;
_journal_issue 39
_journal_name_full 'Chemical science'
_journal_page_first 10861
_journal_page_last 10866
_journal_paper_doi 10.1039/d3sc04015a
_journal_volume 14
_journal_year 2023
_chemical_formula_moiety 'C40 H24 N2 O4, 3.076(C H Cl3)'
_chemical_formula_sum 'C43.08 H27.08 Cl9.23 N2 O4'
_chemical_formula_weight 963.85
_space_group_crystal_system monoclinic
_space_group_IT_number 15
_space_group_name_Hall '-C 2yc'
_space_group_name_H-M_alt 'C 1 2/c 1'
_atom_sites_solution_hydrogens geom
_atom_sites_solution_primary dual
_atom_sites_solution_secondary difmap
_audit_creation_method SHELXL-2019/3
_audit_update_record
;
2023-07-27 deposited with the CCDC.	2023-09-19 downloaded from the CCDC.
;
_cell_angle_alpha 90
_cell_angle_beta 104.779(3)
_cell_angle_gamma 90
_cell_formula_units_Z 16
_cell_length_a 18.7021(11)
_cell_length_b 34.941(2)
_cell_length_c 26.6821(18)
_cell_measurement_reflns_used 9791
_cell_measurement_temperature 100(2)
_cell_measurement_theta_max 72.02
_cell_measurement_theta_min 2.75
_cell_volume 16859.1(18)
_computing_cell_refinement 'Bruker SAINT'
_computing_data_collection 'Bruker APEX3'
_computing_data_reduction 'Bruker SAINT'
_computing_structure_refinement 'SHELXL-2019/2 (Sheldrick, 2019)'
_computing_structure_solution 'SHELXT 2014/5 (Sheldrick, 2014)'
_diffrn_ambient_temperature 100(2)
_diffrn_measured_fraction_theta_full 0.998
_diffrn_measured_fraction_theta_max 0.995
_diffrn_measurement_device_type Bruker-Kappa-D8Quest_PhotonII
_diffrn_measurement_method omega_and_phi_scan
_diffrn_radiation_type CuK\a
_diffrn_radiation_wavelength 1.54178
_diffrn_reflns_av_R_equivalents 0.1648
_diffrn_reflns_av_unetI/netI 0.0806
_diffrn_reflns_Laue_measured_fraction_full 0.998
_diffrn_reflns_Laue_measured_fraction_max 0.995
_diffrn_reflns_limit_h_max 15
_diffrn_reflns_limit_h_min -22
_diffrn_reflns_limit_k_max 43
_diffrn_reflns_limit_k_min -43
_diffrn_reflns_limit_l_max 32
_diffrn_reflns_limit_l_min -32
_diffrn_reflns_number 81596
_diffrn_reflns_point_group_measured_fraction_full 0.998
_diffrn_reflns_point_group_measured_fraction_max 0.995
_diffrn_reflns_theta_full 67.679
_diffrn_reflns_theta_max 72.257
_diffrn_reflns_theta_min 2.529
_diffrn_source Cu/K(alpha)_ImuS_Microsource
_exptl_absorpt_coefficient_mu 5.983
_exptl_absorpt_correction_T_max 0.7536
_exptl_absorpt_correction_T_min 0.4052
_exptl_absorpt_correction_type multi-scan
_exptl_absorpt_process_details Bruker-SADABS
_exptl_crystal_colour black
_exptl_crystal_density_diffrn 1.519
_exptl_crystal_description block
_exptl_crystal_F_000 7815
_exptl_crystal_size_max 0.340
_exptl_crystal_size_mid 0.270
_exptl_crystal_size_min 0.120
_refine_diff_density_max 0.753
_refine_diff_density_min -0.893
_refine_diff_density_rms 0.097
_refine_ls_extinction_method none
_refine_ls_goodness_of_fit_ref 1.023
_refine_ls_hydrogen_treatment constr
_refine_ls_matrix_type full
_refine_ls_number_parameters 1272
_refine_ls_number_reflns 16585
_refine_ls_number_restraints 948
_refine_ls_restrained_S_all 1.012
_refine_ls_R_factor_all 0.0985
_refine_ls_R_factor_gt 0.0796
_refine_ls_shift/su_max 0.000
_refine_ls_shift/su_mean 0.000
_refine_ls_structure_factor_coef Fsqd
_refine_ls_weighting_details 'w=1/[\s^2^(Fo^2^)+(0.1147P)^2^+53.1712P] where P=(Fo^2^+2Fc^2^)/3'
_refine_ls_weighting_scheme calc
_refine_ls_wR_factor_gt 0.2103
_refine_ls_wR_factor_ref 0.2312
_reflns_Friedel_coverage 0.000
_reflns_number_gt 12953
_reflns_number_total 16585
_reflns_threshold_expression 'I > 2\s(I)'
_cod_data_source_file d3sc04015a2.cif
_cod_data_source_block 756_ZCW742_1m_a
_cod_depositor_comments 'Adding full bibliography for 1569918.cif.'
_cod_original_cell_volume 16859.1(19)
_cod_original_sg_symbol_H-M 'C 2/c'
_cod_database_code 1569918
_shelx_shelxl_version_number 2019/3
_shelx_space_group_comment
;
The symmetry employed for this shelxl refinement is uniquely defined
by the following loop, which should always be used as a source of
symmetry information in preference to the above space-group names.
They are only intended as comments.
;
_shelx_estimated_absorpt_t_min 0.235
_shelx_estimated_absorpt_t_max 0.534

loop_
_space_group_symop_operation_xyz
'x, y, z'
'-x, y, -z+1/2'
'x+1/2, y+1/2, z'
'-x+1/2, y+1/2, -z+1/2'
'-x, -y, -z'
'x, -y, z-1/2'
'-x+1/2, -y+1/2, -z'
'x+1/2, -y+1/2, z-1/2'

loop_
_atom_site_label
_atom_site_type_symbol
_atom_site_fract_x
_atom_site_fract_y
_atom_site_fract_z
_atom_site_U_iso_or_equiv
_atom_site_adp_type
_atom_site_occupancy
_atom_site_site_symmetry_order
_atom_site_calc_flag
_atom_site_refinement_flags_posn
_atom_site_refinement_flags_adp
_atom_site_refinement_flags_occupancy
_atom_site_disorder_assembly
_atom_site_disorder_group
O1_1 O 0.72452(13) 0.22522(8) 0.65160(10) 0.0352(6) Uani 1 1 d . . . . .
O2_1 O 0.6754(2) 0.26578(16) 0.79997(14) 0.0799(16) Uani 1 1 d . . . . .
N1_1 N 0.67888(16) 0.24419(10) 0.71973(12) 0.0340(7) Uani 1 1 d . . . . .
C1_1 C 0.96016(18) 0.29429(12) 0.64042(14) 0.0308(7) Uani 1 1 d . . . . .
H1_1 H 0.997398 0.297617 0.622349 0.037 Uiso 1 1 calc R U . . .
C2_1 C 0.88853(19) 0.28946(12) 0.61276(14) 0.0334(8) Uani 1 1 d . . . . .
H2_1 H 0.876080 0.290846 0.575996 0.040 Uiso 1 1 calc R U . . .
C3_1 C 0.83306(18) 0.28242(11) 0.63879(14) 0.0301(7) Uani 1 1 d . . . . .
H3_1 H 0.783957 0.277326 0.619260 0.036 Uiso 1 1 calc R U . . .
C4_1 C 0.84901(17) 0.28283(10) 0.69212(13) 0.0247(6) Uani 1 1 d . . . . .
C5_1 C 0.79048(17) 0.27157(10) 0.71635(13) 0.0255(6) Uani 1 1 d . . . . .
C6_1 C 0.77688(17) 0.28259(11) 0.76158(13) 0.0274(7) Uani 1 1 d . . . . .
C7_1 C 0.82072(18) 0.30741(11) 0.80136(13) 0.0270(7) Uani 1 1 d . . . . .
C8_1 C 0.89360(18) 0.31243(10) 0.80664(12) 0.0255(6) Uani 1 1 d . . . . .
H8_1 H 0.916907 0.328666 0.834598 0.031 Uiso 1 1 calc R U . . .
C9_1 C 0.94332(17) 0.29743(10) 0.77715(13) 0.0244(6) Uani 1 1 d . . . . .
C10_1 C 0.92359(17) 0.29120(10) 0.72294(13) 0.0241(6) Uani 1 1 d . . . . .
C11_1 C 0.98053(17) 0.29446(10) 0.69543(13) 0.0251(6) Uani 1 1 d . . . . .
C12_1 C 0.78441(18) 0.32759(11) 0.83764(14) 0.0297(7) Uani 1 1 d . . . . .
C13_1 C 0.7199(2) 0.34865(15) 0.81917(17) 0.0442(10) Uani 1 1 d . . . . .
H13_1 H 0.697052 0.349290 0.783039 0.053 Uiso 1 1 calc R U . . .
C14_1 C 0.6886(2) 0.36888(17) 0.85345(19) 0.0537(12) Uani 1 1 d . . . . .
H14_1 H 0.645264 0.383750 0.840492 0.064 Uiso 1 1 calc R U . . .
C15_1 C 0.7204(2) 0.36726(16) 0.90616(19) 0.0505(11) Uani 1 1 d . . . . .
H15_1 H 0.698541 0.380713 0.929389 0.061 Uiso 1 1 calc R U . . .
C16_1 C 0.7839(2) 0.34621(14) 0.92517(16) 0.0422(9) Uani 1 1 d . . . . .
H16_1 H 0.805689 0.344943 0.961426 0.051 Uiso 1 1 calc R U . . .
C17_1 C 0.8159(2) 0.32679(12) 0.89064(15) 0.0333(8) Uani 1 1 d . . . . .
H17_1 H 0.860128 0.312700 0.903739 0.040 Uiso 1 1 calc R U . . .
C18_1 C 0.72933(17) 0.24441(11) 0.68985(13) 0.0281(7) Uani 1 1 d . . . . .
C19_1 C 0.7055(2) 0.26451(14) 0.76490(15) 0.0387(9) Uani 1 1 d . . . . .
C20_1 C 0.6114(2) 0.22118(15) 0.70881(17) 0.0449(10) Uani 1 1 d . . . . .
H20A_1 H 0.569006 0.237239 0.692289 0.067 Uiso 1 1 calc R U . . .
H20B_1 H 0.604302 0.210765 0.741299 0.067 Uiso 1 1 calc R U . . .
H20C_1 H 0.615749 0.200100 0.685534 0.067 Uiso 1 1 calc R U . . .
O1_2 O 0.75984(16) 0.46399(9) 0.82062(13) 0.0431(7) Uani 1 1 d . . . . .
O2_2 O 0.63318(14) 0.41778(9) 0.66364(12) 0.0401(6) Uani 1 1 d . . . . .
N1_2 N 0.67912(18) 0.44375(10) 0.74496(15) 0.0394(8) Uani 1 1 d . . . . .
C1_2 C 1.0156(2) 0.40351(11) 0.85847(15) 0.0334(8) Uani 1 1 d . . . . .
H1_2 H 1.063574 0.402062 0.881425 0.040 Uiso 1 1 calc R U . . .
C2_2 C 0.9559(2) 0.40601(11) 0.87822(16) 0.0357(8) Uani 1 1 d . . . . .
H2_2 H 0.962343 0.404883 0.914678 0.043 Uiso 1 1 calc R U . . .
C3_2 C 0.8843(2) 0.41025(11) 0.84545(16) 0.0339(8) Uani 1 1 d . . . . .
H3_2 H 0.843200 0.412863 0.860017 0.041 Uiso 1 1 calc R U . . .
C4_2 C 0.87344(19) 0.41064(10) 0.79254(15) 0.0306(7) Uani 1 1 d . . . . .
C5_2 C 0.79867(19) 0.41928(11) 0.76104(15) 0.0320(7) Uani 1 1 d . . . . .
C6_2 C 0.76206(19) 0.40731(11) 0.71312(16) 0.0327(8) Uani 1 1 d . . . . .
C7_2 C 0.78972(19) 0.38420(11) 0.67714(14) 0.0310(7) Uani 1 1 d . . . . .
C8_2 C 0.86271(19) 0.38271(11) 0.67972(14) 0.0301(7) Uani 1 1 d . . . . .
H8_2 H 0.874113 0.367897 0.652921 0.036 Uiso 1 1 calc R U . . .
C9_2 C 0.92761(19) 0.39938(10) 0.71554(14) 0.0296(7) Uani 1 1 d . . . . .
C10_2 C 0.93456(19) 0.40479(10) 0.76931(14) 0.0285(7) Uani 1 1 d . . . . .
C11_2 C 1.00793(19) 0.40300(10) 0.80368(15) 0.0298(7) Uani 1 1 d . . . . .
C12_2 C 0.73770(19) 0.36123(11) 0.63627(15) 0.0326(7) Uani 1 1 d . . . . .
C13_2 C 0.6832(2) 0.33877(12) 0.64878(16) 0.0351(8) Uani 1 1 d . . . . .
H13_2 H 0.676332 0.339845 0.682821 0.042 Uiso 1 1 calc R U . . .
C14_2 C 0.6388(2) 0.31488(12) 0.61230(18) 0.0413(9) Uani 1 1 d . . . . .
H14_2 H 0.602430 0.299398 0.621565 0.050 Uiso 1 1 calc R U . . .
C15_2 C 0.6476(2) 0.31360(13) 0.56240(18) 0.0459(10) Uani 1 1 d . . . . .
H15_2 H 0.616994 0.297265 0.537422 0.055 Uiso 1 1 calc R U . . .
C16_2 C 0.7006(2) 0.33597(13) 0.54865(17) 0.0439(9) Uani 1 1 d . . . . .
H16_2 H 0.706164 0.335282 0.514267 0.053 Uiso 1 1 calc R U . . .
C17_2 C 0.7460(2) 0.35970(12) 0.58603(16) 0.0362(8) Uani 1 1 d . . . . .
H17_2 H 0.782798 0.374893 0.576847 0.043 Uiso 1 1 calc R U . . .
C18_2 C 0.7466(2) 0.44500(11) 0.78154(17) 0.0365(8) Uani 1 1 d . . . . .
C19_2 C 0.6839(2) 0.42254(11) 0.70207(17) 0.0368(8) Uani 1 1 d . . . . .
C20_2 C 0.6131(2) 0.46473(14) 0.7485(2) 0.0483(11) Uani 1 1 d . . . . .
H20A_2 H 0.610058 0.488779 0.729134 0.072 Uiso 1 1 calc R U . . .
H20B_2 H 0.615777 0.470304 0.784901 0.072 Uiso 1 1 calc R U . . .
H20C_2 H 0.569120 0.449206 0.733732 0.072 Uiso 1 1 calc R U . . .
O1_3 O 0.81569(16) 0.44754(9) 0.56316(11) 0.0388(6) Uani 1 1 d . . . . .
O2_3 O 0.63885(16) 0.49861(9) 0.63194(13) 0.0438(7) Uani 1 1 d . . . . .
N1_3 N 0.71368(19) 0.46935(10) 0.58709(13) 0.0376(7) Uani 1 1 d . . . . .
C1_3 C 1.0595(2) 0.50743(11) 0.66241(15) 0.0341(8) Uani 1 1 d . . . . .
H1_3 H 1.111588 0.508766 0.667223 0.041 Uiso 1 1 calc R U . . .
C2_3 C 1.0152(2) 0.50375(12) 0.61381(15) 0.0358(8) Uani 1 1 d . . . . .
H2_3 H 1.036265 0.503910 0.584980 0.043 Uiso 1 1 calc R U . . .
C3_3 C 0.9385(2) 0.49972(11) 0.60562(15) 0.0336(8) Uani 1 1 d . . . . .
H3_3 H 0.908552 0.496027 0.571409 0.040 Uiso 1 1 calc R U . . .
C4_3 C 0.9056(2) 0.50103(10) 0.64669(14) 0.0303(7) Uani 1 1 d . . . . .
C5_3 C 0.8264(2) 0.49314(11) 0.63523(14) 0.0308(7) Uani 1 1 d . . . . .
C6_3 C 0.7739(2) 0.50637(11) 0.65745(14) 0.0315(7) Uani 1 1 d . . . . .
C7_3 C 0.7837(2) 0.52969(11) 0.70351(15) 0.0324(7) Uani 1 1 d . . . . .
C8_3 C 0.8498(2) 0.53059(11) 0.74035(14) 0.0316(7) Uani 1 1 d . . . . .
H8_3 H 0.848423 0.545144 0.770176 0.038 Uiso 1 1 calc R U . . .
C9_3 C 0.9218(2) 0.51356(10) 0.74277(14) 0.0289(7) Uani 1 1 d . . . . .
C10_3 C 0.9504(2) 0.50751(10) 0.69874(14) 0.0287(7) Uani 1 1 d . . . . .
C11_3 C 1.0293(2) 0.50934(10) 0.70688(14) 0.0297(7) Uani 1 1 d . . . . .
C12_3 C 0.7207(2) 0.55282(12) 0.71156(17) 0.0367(8) Uani 1 1 d . . . . .
C13_3 C 0.6783(2) 0.57534(12) 0.67116(17) 0.0373(8) Uani 1 1 d . . . . .
H13_3 H 0.688967 0.575055 0.638218 0.045 Uiso 1 1 calc R U . . .
C14_3 C 0.6213(2) 0.59784(13) 0.6787(2) 0.0460(10) Uani 1 1 d . . . . .
H14_3 H 0.593023 0.612752 0.650842 0.055 Uiso 1 1 calc R U . . .
C15_3 C 0.6051(3) 0.59886(15) 0.7265(2) 0.0544(12) Uani 1 1 d . . . . .
H15_3 H 0.566162 0.614550 0.731834 0.065 Uiso 1 1 calc R U . . .
C16_3 C 0.6466(3) 0.57656(15) 0.7667(2) 0.0526(11) Uani 1 1 d . . . . .
H16_3 H 0.635373 0.576795 0.799453 0.063 Uiso 1 1 calc R U . . .
C17_3 C 0.7045(2) 0.55383(13) 0.75943(18) 0.0425(9) Uani 1 1 d . . . . .
H17_3 H 0.732923 0.539039 0.787362 0.051 Uiso 1 1 calc R U . . .
C18_3 C 0.7881(2) 0.46749(11) 0.59075(14) 0.0344(8) Uani 1 1 d . . . . .
C19_3 C 0.6996(2) 0.49225(12) 0.62590(15) 0.0352(8) Uani 1 1 d . . . . .
C20_3 C 0.6558(2) 0.44876(14) 0.54932(17) 0.0442(10) Uani 1 1 d . . . . .
H20A_3 H 0.612497 0.465347 0.537674 0.066 Uiso 1 1 calc R U . . .
H20B_3 H 0.641828 0.425726 0.565504 0.066 Uiso 1 1 calc R U . . .
H20C_3 H 0.674435 0.441437 0.519511 0.066 Uiso 1 1 calc R U . . .
O1_4 O 0.72241(18) 0.69136(10) 0.69753(12) 0.0492(8) Uani 1 1 d . . . . .
O2_4 O 0.73896(18) 0.65400(10) 0.53740(11) 0.0484(8) Uani 1 1 d . . . . .
N1_4 N 0.71678(19) 0.67928(11) 0.61188(13) 0.0387(7) Uani 1 1 d . . . . .
C1_4 C 0.9202(2) 0.61908(12) 0.82715(14) 0.0332(8) Uani 1 1 d . . . . .
H1_4 H 0.945850 0.615759 0.862499 0.040 Uiso 1 1 calc R U . . .
C2_4 C 0.8454(2) 0.62381(13) 0.81446(15) 0.0379(8) Uani 1 1 d . . . . .
H2_4 H 0.819268 0.622508 0.840606 0.045 Uiso 1 1 calc R U . . .
C3_4 C 0.8069(2) 0.63064(12) 0.76253(15) 0.0365(8) Uani 1 1 d . . . . .
H3_4 H 0.755262 0.635621 0.754329 0.044 Uiso 1 1 calc R U . . .
C4_4 C 0.8429(2) 0.63021(11) 0.72353(14) 0.0306(7) Uani 1 1 d . . . . .
C5_4 C 0.80177(19) 0.64303(11) 0.67164(14) 0.0303(7) Uani 1 1 d . . . . .
C6_4 C 0.80756(19) 0.63278(10) 0.62428(14) 0.0295(7) Uani 1 1 d . . . . .
C7_4 C 0.8599(2) 0.60604(11) 0.61153(13) 0.0292(7) Uani 1 1 d . . . . .
C8_4 C 0.92718(19) 0.60045(10) 0.64524(13) 0.0275(7) Uani 1 1 d . . . . .
H8_4 H 0.958283 0.583210 0.633095 0.033 Uiso 1 1 calc R U . . .
C9_4 C 0.96034(19) 0.61613(10) 0.69676(13) 0.0261(6) Uani 1 1 d . . . . .
C10_4 C 0.9209(2) 0.62210(10) 0.73493(13) 0.0275(7) Uani 1 1 d . . . . .
C11_4 C 0.9610(2) 0.61901(10) 0.78836(13) 0.0282(7) Uani 1 1 d . . . . .
C12_4 C 0.8410(2) 0.58469(10) 0.56170(13) 0.0310(7) Uani 1 1 d . . . . .
C13_4 C 0.7718(2) 0.56746(13) 0.54327(15) 0.0408(9) Uani 1 1 d . . . . .
H13_4 H 0.735068 0.570750 0.561754 0.049 Uiso 1 1 calc R U . . .
C14_4 C 0.7561(3) 0.54555(15) 0.49819(17) 0.0533(12) Uani 1 1 d . . . . .
H14_4 H 0.709267 0.533428 0.486813 0.064 Uiso 1 1 calc R U . . .
C15_4 C 0.8079(3) 0.54130(14) 0.46992(16) 0.0543(13) Uani 1 1 d . . . . .
H15_4 H 0.796475 0.526979 0.438617 0.065 Uiso 1 1 calc R U . . .
C16_4 C 0.8763(3) 0.55806(13) 0.48758(16) 0.0462(10) Uani 1 1 d . . . . .
H16_4 H 0.912593 0.554737 0.468727 0.055 Uiso 1 1 calc R U . . .
C17_4 C 0.8929(2) 0.57993(11) 0.53300(15) 0.0371(8) Uani 1 1 d . . . . .
H17_4 H 0.940118 0.591648 0.544356 0.045 Uiso 1 1 calc R U . . .
C18_4 C 0.7430(2) 0.67381(12) 0.66500(16) 0.0364(8) Uani 1 1 d . . . . .
C19_4 C 0.7519(2) 0.65554(12) 0.58431(15) 0.0352(8) Uani 1 1 d . . . . .
C20_4 C 0.6647(2) 0.70958(14) 0.58958(19) 0.0475(10) Uani 1 1 d . . . . .
H20A_4 H 0.656003 0.709370 0.551768 0.071 Uiso 1 1 calc R U . . .
H20B_4 H 0.685330 0.734400 0.603142 0.071 Uiso 1 1 calc R U . . .
H20C_4 H 0.617913 0.705326 0.598836 0.071 Uiso 1 1 calc R U . . .
Cl1_101 Cl 0.9023(2) 0.18756(9) 0.58335(9) 0.0888(10) Uani 0.649(4) 1 d D U P A -1
Cl2_101 Cl 1.0286(2) 0.19510(18) 0.6735(2) 0.0716(10) Uani 0.649(4) 1 d D U P A -1
Cl3_101 Cl 0.89047(17) 0.16263(10) 0.68349(11) 0.0893(10) Uani 0.649(4) 1 d D U P A -1
C1_101 C 0.9309(5) 0.1960(3) 0.6503(3) 0.060(2) Uani 0.649(4) 1 d D U P A -1
H1_101 H 0.913309 0.222092 0.657114 0.072 Uiso 0.649(4) 1 calc R U P A -1
Cl1_102 Cl 1.02039(15) 0.14533(8) 0.52672(12) 0.0889(9) Uani 0.700(4) 1 d D U P B 1
Cl2_102 Cl 1.01616(18) 0.10842(11) 0.42985(10) 0.0803(10) Uani 0.700(4) 1 d D U P B 1
Cl3_102 Cl 1.07454(11) 0.06872(7) 0.52642(8) 0.0701(7) Uani 0.700(4) 1 d D U P B 1
C1_102 C 1.0637(4) 0.1135(2) 0.4945(3) 0.0642(19) Uani 0.700(4) 1 d D U P B 1
H1_102 H 1.114103 0.123758 0.495777 0.077 Uiso 0.700(4) 1 calc R U P B 1
Cl1_103 Cl 0.8760(4) 0.43661(18) 0.4359(3) 0.110(3) Uani 0.432(6) 1 d D U P C 1
Cl2_103 Cl 0.7185(3) 0.44587(14) 0.41296(15) 0.0931(19) Uani 0.432(6) 1 d D U P C 1
Cl3_103 Cl 0.7868(4) 0.3714(3) 0.4437(3) 0.0751(15) Uani 0.432(6) 1 d D U P C 1
C1_103 C 0.7951(6) 0.4213(4) 0.4501(8) 0.056(4) Uani 0.432(6) 1 d D U P C 1
H1_103 H 0.799192 0.427648 0.487254 0.067 Uiso 0.432(6) 1 calc R U P C 1
Cl1_104 Cl 0.7824(7) 0.3792(3) 0.4428(5) 0.151(4) Uani 0.568(6) 1 d D U P C 2
Cl2_104 Cl 0.9089(3) 0.43086(16) 0.4694(2) 0.1179(19) Uani 0.568(6) 1 d D U P C 2
Cl3_104 Cl 0.7773(2) 0.45266(9) 0.39543(10) 0.0844(13) Uani 0.568(6) 1 d D U P C 2
C1_104 C 0.8123(7) 0.4265(4) 0.4521(6) 0.071(3) Uani 0.568(6) 1 d D U P C 2
H1_104 H 0.792726 0.437851 0.480396 0.085 Uiso 0.568(6) 1 calc R U P C 2
Cl1_105 Cl 1.00620(18) 0.25732(8) 0.52269(7) 0.0451(9) Uani 0.859(9) 1 d D U P D 1
Cl2_105 Cl 0.99585(12) 0.33930(4) 0.51503(8) 0.0573(7) Uani 0.859(9) 1 d D U P D 1
Cl3_105 Cl 0.90941(13) 0.29177(5) 0.43229(9) 0.0463(7) Uani 0.859(9) 1 d D U P D 1
C1_105 C 0.9940(2) 0.29597(15) 0.47904(18) 0.0366(11) Uani 0.859(9) 1 d D U P D 1
H1_105 H 1.035313 0.296233 0.461493 0.044 Uiso 0.859(9) 1 calc R U P D 1
Cl1_106 Cl 0.44583(7) 0.29031(4) 0.60138(6) 0.0640(3) Uani 1 1 d D U . . .
Cl2_106 Cl 0.32478(6) 0.24394(5) 0.54370(5) 0.0681(4) Uani 1 1 d D U . . .
Cl3_106 Cl 0.42245(6) 0.21372(4) 0.63587(5) 0.0507(3) Uani 1 1 d D U . . .
C1_106 C 0.3798(2) 0.25577(14) 0.60590(16) 0.0450(10) Uani 1 1 d D U . . .
H1_106 H 0.347215 0.266395 0.626993 0.054 Uiso 1 1 calc R U . . .
Cl1_107 Cl 0.46421(11) 0.29669(6) 0.74398(9) 0.0420(4) Uani 0.5 1 d D U P E -1
Cl2_107 Cl 0.47963(16) 0.36819(8) 0.79903(12) 0.0437(6) Uani 0.5 1 d D U P E -1
Cl3_107 Cl 0.54775(14) 0.35844(9) 0.71442(11) 0.0434(6) Uani 0.5 1 d D U P E -1
C1_107 C 0.5239(4) 0.3353(2) 0.7667(3) 0.0362(15) Uani 0.5 1 d D U P E -1
H1_107 H 0.569784 0.325560 0.791420 0.043 Uiso 0.5 1 calc R U P E -1
Cl1_108 Cl 0.9682(2) 0.0006(2) 0.55530(19) 0.168(4) Uani 0.569(4) 1 d D U P F 1
Cl2_108 Cl 0.9024(2) -0.04468(16) 0.62056(12) 0.124(2) Uani 0.569(4) 1 d D U P F 1
Cl3_108 Cl 0.9763(2) 0.02426(12) 0.6633(3) 0.110(2) Uani 0.569(4) 1 d D U P F 1
C1_108 C 0.9750(6) -0.0142(3) 0.6191(3) 0.084(3) Uani 0.569(4) 1 d D U P F 1
H1_108 H 1.022103 -0.028887 0.631371 0.101 Uiso 0.569(4) 1 calc R U P F 1
Cl1_109 Cl 0.92676(19) 0.07743(10) 0.59662(13) 0.0647(9) Uani 0.431(4) 1 d D U P F 2
Cl2_109 Cl 0.9651(5) 0.0234(3) 0.6778(3) 0.130(4) Uani 0.431(4) 1 d D U P F 2
Cl3_109 Cl 0.9486(3) -0.00161(13) 0.5737(3) 0.0921(17) Uani 0.431(4) 1 d D U P F 2
C1_109 C 0.9758(7) 0.0357(3) 0.6179(4) 0.057(3) Uani 0.431(4) 1 d D U P F 2
H1_109 H 1.029432 0.040927 0.621361 0.068 Uiso 0.431(4) 1 calc R U P F 2
Cl1_110 Cl 0.9040(9) 0.1900(3) 0.7278(6) 0.129(5) Uani 0.204(5) 1 d D U P G -2
Cl2_110 Cl 0.9010(10) 0.1525(5) 0.6320(6) 0.148(6) Uani 0.204(5) 1 d D U P G -2
Cl3_110 Cl 1.0281(12) 0.1971(9) 0.6838(11) 0.117(7) Uani 0.204(5) 1 d D U P G -2
C1_110 C 0.9325(14) 0.1913(7) 0.6715(9) 0.104(8) Uani 0.204(5) 1 d D U P G -2
H1_110 H 0.909571 0.214577 0.652142 0.125 Uiso 0.204(5) 1 calc R U P G -2
Cl1_111 Cl 1.0302(13) 0.3359(4) 0.4916(9) 0.097(9) Uani 0.141(9) 1 d D U P D 2
Cl2_111 Cl 0.9099(8) 0.2922(7) 0.4302(6) 0.091(8) Uani 0.141(9) 1 d D U P D 2
Cl3_111 Cl 1.0095(11) 0.2573(4) 0.5213(8) 0.061(7) Uani 0.141(9) 1 d D U P D 2
C1_111 C 0.9688(15) 0.2991(6) 0.4912(11) 0.099(16) Uani 0.141(9) 1 d D U P D 2
H1_111 H 0.936287 0.308335 0.513215 0.118 Uiso 0.141(9) 1 calc R U P D 2
Cl1_112 Cl 0.9824(13) 0.1077(16) 0.5453(8) 0.22(3) Uani 0.100(5) 1 d D U P H 3
Cl2_112 Cl 1.1022(16) 0.1403(12) 0.5133(12) 0.158(15) Uani 0.100(5) 1 d D U P H 3
Cl3_112 Cl 0.9796(16) 0.1118(9) 0.4356(8) 0.096(8) Uani 0.100(5) 1 d D U P H 3
C1_112 C 1.0331(16) 0.1059(12) 0.4991(10) 0.085(6) Uani 0.100(5) 1 d D U P H 3
H1_112 H 1.057361 0.080247 0.501542 0.102 Uiso 0.100(5) 1 calc R U P H 3

loop_
_atom_site_aniso_label
_atom_site_aniso_U_11
_atom_site_aniso_U_22
_atom_site_aniso_U_33
_atom_site_aniso_U_23
_atom_site_aniso_U_13
_atom_site_aniso_U_12
O1_1 0.0263(11) 0.0418(15) 0.0348(13) -0.0082(12) 0.0031(10) -0.0032(11)
O2_1 0.054(2) 0.149(4) 0.0476(19) -0.044(2) 0.0333(16) -0.061(2)
N1_1 0.0231(13) 0.0470(19) 0.0315(15) -0.0025(14) 0.0061(11) -0.0111(13)
C1_1 0.0214(15) 0.044(2) 0.0276(17) 0.0007(15) 0.0072(13) 0.0003(14)
C2_1 0.0241(16) 0.052(2) 0.0224(16) -0.0020(15) 0.0026(13) -0.0009(15)
C3_1 0.0209(14) 0.039(2) 0.0283(16) -0.0036(14) 0.0035(12) -0.0023(13)
C4_1 0.0177(14) 0.0291(17) 0.0259(15) -0.0012(13) 0.0030(12) 0.0001(12)
C5_1 0.0187(13) 0.0291(17) 0.0260(15) -0.0010(13) 0.0009(12) 0.0000(12)
C6_1 0.0177(14) 0.0348(18) 0.0293(16) -0.0034(14) 0.0051(12) -0.0021(13)
C7_1 0.0229(15) 0.0328(18) 0.0257(15) -0.0026(14) 0.0067(12) -0.0025(13)
C8_1 0.0252(15) 0.0289(17) 0.0218(14) 0.0000(12) 0.0050(12) 0.0005(13)
C9_1 0.0189(14) 0.0261(16) 0.0281(16) 0.0001(13) 0.0060(12) -0.0012(12)
C10_1 0.0188(13) 0.0272(16) 0.0262(16) -0.0002(12) 0.0056(12) -0.0005(12)
C11_1 0.0177(14) 0.0285(17) 0.0277(15) -0.0009(13) 0.0031(12) 0.0017(12)
C12_1 0.0228(15) 0.0362(19) 0.0322(17) -0.0049(15) 0.0108(13) -0.0042(14)
C13_1 0.0263(17) 0.071(3) 0.036(2) -0.004(2) 0.0109(15) 0.0083(18)
C14_1 0.034(2) 0.078(4) 0.052(3) -0.005(2) 0.0179(19) 0.022(2)
C15_1 0.039(2) 0.068(3) 0.050(2) -0.015(2) 0.0237(19) 0.003(2)
C16_1 0.0362(19) 0.060(3) 0.0337(19) -0.0129(19) 0.0139(16) -0.0023(18)
C17_1 0.0267(16) 0.042(2) 0.0319(18) -0.0066(15) 0.0097(14) -0.0026(15)
C18_1 0.0199(14) 0.0334(18) 0.0281(16) -0.0003(14) 0.0006(12) -0.0017(13)
C19_1 0.0266(17) 0.060(3) 0.0305(18) -0.0077(17) 0.0083(14) -0.0142(17)
C20_1 0.0282(18) 0.067(3) 0.038(2) -0.004(2) 0.0048(15) -0.0226(19)
O1_2 0.0390(14) 0.0380(15) 0.0527(17) -0.0051(14) 0.0126(13) 0.0066(12)
O2_2 0.0274(12) 0.0383(15) 0.0509(16) 0.0070(13) 0.0030(12) 0.0018(11)
N1_2 0.0287(15) 0.0360(18) 0.054(2) 0.0007(15) 0.0107(14) 0.0067(13)
C1_2 0.0300(17) 0.0299(19) 0.0361(19) -0.0042(15) 0.0007(14) 0.0025(14)
C2_2 0.0381(19) 0.0316(19) 0.0353(19) -0.0057(15) 0.0057(15) 0.0042(15)
C3_2 0.0306(17) 0.0287(18) 0.042(2) -0.0067(15) 0.0080(15) 0.0016(14)
C4_2 0.0271(16) 0.0257(17) 0.0375(18) -0.0046(14) 0.0053(14) 0.0022(13)
C5_2 0.0260(16) 0.0295(18) 0.0398(19) 0.0012(15) 0.0069(14) 0.0056(14)
C6_2 0.0259(16) 0.0260(17) 0.045(2) 0.0041(15) 0.0060(14) 0.0008(13)
C7_2 0.0289(16) 0.0292(18) 0.0314(17) 0.0032(14) 0.0012(13) -0.0001(14)
C8_2 0.0274(16) 0.0284(18) 0.0322(17) 0.0019(14) 0.0031(13) -0.0017(13)
C9_2 0.0267(15) 0.0237(16) 0.0353(18) 0.0015(14) 0.0022(13) 0.0020(13)
C10_2 0.0265(15) 0.0213(16) 0.0354(18) -0.0015(13) 0.0039(13) 0.0001(12)
C11_2 0.0254(16) 0.0251(17) 0.0355(17) -0.0035(14) 0.0011(14) 0.0016(13)
C12_2 0.0281(16) 0.0280(18) 0.0375(19) 0.0046(15) 0.0006(14) 0.0010(14)
C13_2 0.0257(16) 0.035(2) 0.041(2) 0.0053(16) 0.0013(14) 0.0056(14)
C14_2 0.0285(17) 0.035(2) 0.054(2) 0.0055(18) -0.0012(16) -0.0041(15)
C15_2 0.040(2) 0.041(2) 0.045(2) 0.0017(18) -0.0106(17) -0.0031(17)
C16_2 0.043(2) 0.045(2) 0.036(2) 0.0009(18) -0.0022(17) -0.0028(18)
C17_2 0.0313(17) 0.035(2) 0.0375(19) 0.0037(16) 0.0002(15) -0.0042(15)
C18_2 0.0281(17) 0.0314(19) 0.050(2) 0.0024(17) 0.0101(16) 0.0050(14)
C19_2 0.0273(17) 0.0298(19) 0.051(2) 0.0080(17) 0.0055(16) 0.0033(14)
C20_2 0.0309(19) 0.045(2) 0.069(3) 0.006(2) 0.0129(19) 0.0120(18)
O1_3 0.0467(15) 0.0370(15) 0.0312(13) -0.0013(11) 0.0071(11) -0.0018(12)
O2_3 0.0368(14) 0.0429(17) 0.0505(17) -0.0015(13) 0.0089(12) -0.0007(12)
N1_3 0.0370(16) 0.0399(19) 0.0326(16) -0.0022(14) 0.0027(13) -0.0025(14)
C1_3 0.0370(18) 0.0320(19) 0.0349(19) 0.0016(15) 0.0122(15) -0.0006(15)
C2_3 0.044(2) 0.034(2) 0.0320(18) 0.0010(15) 0.0151(16) 0.0012(16)
C3_3 0.0422(19) 0.0279(18) 0.0297(17) 0.0009(14) 0.0071(15) -0.0003(15)
C4_3 0.0364(17) 0.0228(17) 0.0316(17) 0.0028(13) 0.0087(14) 0.0000(14)
C5_3 0.0383(18) 0.0260(17) 0.0263(16) 0.0031(13) 0.0047(14) 0.0006(14)
C6_3 0.0345(17) 0.0272(17) 0.0311(17) 0.0056(14) 0.0054(14) 0.0005(14)
C7_3 0.0346(18) 0.0290(18) 0.0338(18) 0.0016(14) 0.0088(14) 0.0002(14)
C8_3 0.0370(18) 0.0269(17) 0.0309(17) -0.0010(14) 0.0089(14) -0.0003(14)
C9_3 0.0345(17) 0.0213(16) 0.0306(17) -0.0017(13) 0.0079(14) 0.0001(13)
C10_3 0.0341(17) 0.0206(16) 0.0311(17) 0.0012(13) 0.0079(14) 0.0019(13)
C11_3 0.0353(18) 0.0251(17) 0.0290(17) 0.0005(13) 0.0087(14) -0.0007(14)
C12_3 0.0333(18) 0.0318(19) 0.045(2) -0.0024(16) 0.0093(16) -0.0014(15)
C13_3 0.0337(18) 0.0309(19) 0.046(2) -0.0004(16) 0.0079(16) 0.0004(15)
C14_3 0.037(2) 0.039(2) 0.059(3) 0.000(2) 0.0075(19) 0.0078(17)
C15_3 0.042(2) 0.052(3) 0.074(3) -0.003(2) 0.022(2) 0.012(2)
C16_3 0.054(3) 0.054(3) 0.057(3) -0.003(2) 0.026(2) 0.005(2)
C17_3 0.041(2) 0.042(2) 0.047(2) 0.0008(18) 0.0157(18) 0.0053(18)
C18_3 0.0424(19) 0.0335(19) 0.0261(16) 0.0036(15) 0.0064(15) 0.0003(16)
C19_3 0.0362(19) 0.0316(19) 0.0350(19) 0.0052(15) 0.0039(15) -0.0012(15)
C20_3 0.041(2) 0.043(2) 0.041(2) -0.0058(18) -0.0025(17) -0.0036(18)
O1_4 0.0520(17) 0.0500(18) 0.0404(16) -0.0077(14) 0.0023(13) 0.0228(15)
O2_4 0.0510(17) 0.062(2) 0.0300(14) 0.0123(14) 0.0059(12) 0.0147(15)
N1_4 0.0379(16) 0.0396(19) 0.0362(17) 0.0077(14) 0.0051(13) 0.0086(14)
C1_4 0.0366(18) 0.038(2) 0.0253(16) 0.0027(14) 0.0087(14) 0.0067(15)
C2_4 0.0372(19) 0.048(2) 0.0293(18) 0.0006(16) 0.0108(15) 0.0086(17)
C3_4 0.0320(17) 0.044(2) 0.0337(19) -0.0007(16) 0.0087(15) 0.0068(16)
C4_4 0.0326(17) 0.0294(18) 0.0283(17) -0.0010(14) 0.0048(14) 0.0032(14)
C5_4 0.0285(16) 0.0299(18) 0.0309(17) 0.0007(14) 0.0044(13) 0.0017(14)
C6_4 0.0296(16) 0.0273(17) 0.0293(17) 0.0033(14) 0.0035(13) 0.0006(13)
C7_4 0.0321(16) 0.0305(18) 0.0242(15) 0.0021(14) 0.0055(13) -0.0022(14)
C8_4 0.0317(16) 0.0246(16) 0.0256(16) -0.0002(13) 0.0066(13) -0.0029(13)
C9_4 0.0304(16) 0.0227(16) 0.0238(15) 0.0001(12) 0.0042(12) 0.0014(13)
C10_4 0.0330(16) 0.0221(16) 0.0265(16) -0.0003(13) 0.0059(13) 0.0023(13)
C11_4 0.0351(17) 0.0254(17) 0.0253(16) 0.0001(13) 0.0097(13) 0.0029(13)
C12_4 0.0414(19) 0.0250(17) 0.0239(16) 0.0012(13) 0.0036(14) -0.0020(14)
C13_4 0.046(2) 0.043(2) 0.0281(18) 0.0008(16) 0.0002(16) -0.0075(18)
C14_4 0.067(3) 0.051(3) 0.032(2) -0.0003(19) -0.005(2) -0.018(2)
C15_4 0.093(4) 0.040(2) 0.0238(18) -0.0019(17) 0.004(2) -0.015(2)
C16_4 0.079(3) 0.035(2) 0.0273(18) -0.0008(16) 0.0191(19) -0.001(2)
C17_4 0.054(2) 0.0303(19) 0.0271(17) 0.0024(15) 0.0098(16) -0.0037(17)
C18_4 0.0349(18) 0.034(2) 0.037(2) 0.0003(16) 0.0037(15) 0.0072(15)
C19_4 0.0352(18) 0.037(2) 0.0310(18) 0.0054(15) 0.0046(15) 0.0022(15)
C20_4 0.042(2) 0.049(3) 0.048(2) 0.015(2) 0.0049(18) 0.0181(19)
Cl1_101 0.141(3) 0.0823(18) 0.0428(11) -0.0106(10) 0.0227(13) -0.0269(16)
Cl2_101 0.0787(17) 0.0511(18) 0.086(2) 0.0019(16) 0.0232(14) 0.0184(13)
Cl3_101 0.0974(19) 0.097(2) 0.0780(17) 0.0375(15) 0.0313(14) 0.0113(15)
C1_101 0.085(5) 0.044(5) 0.050(4) 0.008(4) 0.016(4) 0.012(4)
Cl1_102 0.0854(16) 0.0733(15) 0.0968(18) -0.0084(13) 0.0029(13) 0.0013(12)
Cl2_102 0.0921(19) 0.0767(18) 0.0563(12) 0.0150(11) -0.0099(12) -0.0280(17)
Cl3_102 0.0553(10) 0.0875(15) 0.0609(11) 0.0168(10) 0.0025(8) 0.0124(9)
C1_102 0.045(4) 0.077(5) 0.063(4) 0.007(4) -0.001(3) -0.021(3)
Cl1_103 0.117(4) 0.092(4) 0.156(6) -0.060(4) 0.099(4) -0.055(3)
Cl2_103 0.120(4) 0.089(3) 0.051(2) -0.0121(18) -0.013(2) 0.007(3)
Cl3_103 0.105(3) 0.063(3) 0.078(3) 0.007(2) 0.059(3) -0.008(2)
C1_103 0.050(6) 0.081(8) 0.038(7) -0.016(6) 0.015(5) -0.019(6)
Cl1_104 0.283(9) 0.062(3) 0.163(6) 0.015(3) 0.158(6) -0.013(4)
Cl2_104 0.098(2) 0.140(4) 0.143(4) 0.076(3) 0.081(3) 0.061(2)
Cl3_104 0.143(3) 0.0633(16) 0.0393(12) -0.0074(10) 0.0088(14) 0.0014(17)
C1_104 0.107(8) 0.065(6) 0.052(8) 0.000(6) 0.042(7) 0.017(6)
Cl1_105 0.0502(18) 0.0507(17) 0.0292(8) 0.0020(8) 0.0008(8) 0.0067(12)
Cl2_105 0.0656(11) 0.0409(7) 0.0523(10) -0.0021(6) -0.0091(8) -0.0112(6)
Cl3_105 0.0450(14) 0.0436(9) 0.0389(12) -0.0002(7) -0.0101(9) 0.0002(7)
C1_105 0.026(2) 0.055(3) 0.028(2) 0.0037(19) 0.0051(16) -0.0010(19)
Cl1_106 0.0540(6) 0.0676(8) 0.0652(8) 0.0070(6) 0.0059(6) -0.0187(6)
Cl2_106 0.0384(5) 0.1203(13) 0.0389(5) -0.0036(6) -0.0021(4) -0.0145(6)
Cl3_106 0.0367(5) 0.0638(7) 0.0505(6) 0.0007(5) 0.0089(4) -0.0092(5)
C1_106 0.0284(17) 0.070(3) 0.035(2) 0.0004(19) 0.0055(15) -0.0058(18)
Cl1_107 0.0295(8) 0.0407(10) 0.0553(11) -0.0035(8) 0.0101(7) -0.0064(8)
Cl2_107 0.0351(13) 0.0426(14) 0.0566(16) -0.0055(11) 0.0173(12) 0.0035(10)
Cl3_107 0.0279(12) 0.0542(16) 0.0488(14) 0.0072(11) 0.0113(10) -0.0025(10)
C1_107 0.026(3) 0.034(4) 0.048(4) -0.002(3) 0.008(3) -0.005(3)
Cl1_108 0.0525(18) 0.340(9) 0.112(3) 0.145(5) 0.0203(18) 0.033(3)
Cl2_108 0.106(3) 0.207(5) 0.0613(16) -0.024(2) 0.0240(16) -0.102(3)
Cl3_108 0.0422(13) 0.0564(18) 0.222(6) 0.029(3) 0.016(3) 0.0045(12)
C1_108 0.057(5) 0.113(8) 0.072(6) 0.052(5) -0.004(5) -0.025(6)
Cl1_109 0.0722(19) 0.0554(17) 0.0641(18) 0.0094(13) 0.0130(14) 0.0189(14)
Cl2_109 0.134(7) 0.171(7) 0.102(3) 0.078(4) 0.062(4) 0.087(5)
Cl3_109 0.062(2) 0.061(2) 0.131(4) -0.020(3) -0.015(3) 0.0015(17)
C1_109 0.065(7) 0.045(6) 0.055(6) 0.016(5) 0.003(5) 0.011(5)
Cl1_110 0.189(13) 0.050(5) 0.180(12) 0.030(6) 0.107(11) 0.036(6)
Cl2_110 0.173(14) 0.134(12) 0.142(12) -0.001(9) 0.052(10) -0.033(10)
Cl3_110 0.141(10) 0.082(10) 0.139(14) -0.025(9) 0.057(8) 0.015(8)
C1_110 0.141(14) 0.035(14) 0.16(2) 0.023(14) 0.08(2) 0.038(13)
Cl1_111 0.108(13) 0.059(7) 0.094(13) 0.018(7) -0.028(11) -0.027(8)
Cl2_111 0.030(7) 0.21(2) 0.031(7) -0.017(8) 0.014(5) -0.010(7)
Cl3_111 0.036(9) 0.021(7) 0.126(15) 0.001(7) 0.019(7) 0.009(6)
C1_111 0.10(3) 0.053(18) 0.10(2) 0.021(19) -0.05(2) -0.012(13)
Cl1_112 0.078(13) 0.49(8) 0.076(10) 0.06(2) 0.001(9) -0.03(2)
Cl2_112 0.13(2) 0.20(3) 0.14(2) 0.01(2) 0.012(15) -0.06(2)
Cl3_112 0.125(19) 0.087(14) 0.073(8) 0.023(9) 0.021(10) -0.004(16)
C1_112 0.073(10) 0.095(11) 0.077(9) 0.008(10) 0.000(8) -0.008(9)

loop_
_atom_type_symbol
_atom_type_description
_atom_type_scat_dispersion_real
_atom_type_scat_dispersion_imag
_atom_type_scat_source
C C 0.0181 0.0091 'International Tables Vol C Tables 4.2.6.8 and 6.1.1.4'
H H 0.0000 0.0000 'International Tables Vol C Tables 4.2.6.8 and 6.1.1.4'
N N 0.0311 0.0180 'International Tables Vol C Tables 4.2.6.8 and 6.1.1.4'
O O 0.0492 0.0322 'International Tables Vol C Tables 4.2.6.8 and 6.1.1.4'
Cl Cl 0.3639 0.7018 'International Tables Vol C Tables 4.2.6.8 and 6.1.1.4'

loop_
_geom_angle_atom_site_label_1
_geom_angle_atom_site_label_2
_geom_angle_atom_site_label_3
_geom_angle
_geom_angle_site_symmetry_1
_geom_angle_site_symmetry_3
_geom_angle_publ_flag
C19_1 N1_1 C18_1 110.8(3) . . ?
C19_1 N1_1 C20_1 124.0(3) . . ?
C18_1 N1_1 C20_1 124.7(3) . . ?
C2_1 C1_1 C11_1 121.8(3) . . ?
C2_1 C1_1 H1_1 119.1 . . ?
C11_1 C1_1 H1_1 119.1 . . ?
C1_1 C2_1 C3_1 120.0(3) . . ?
C1_1 C2_1 H2_1 120.0 . . ?
C3_1 C2_1 H2_1 120.0 . . ?
C4_1 C3_1 C2_1 121.0(3) . . ?
C4_1 C3_1 H3_1 119.5 . . ?
C2_1 C3_1 H3_1 119.5 . . ?
C3_1 C4_1 C10_1 120.6(3) . . ?
C3_1 C4_1 C5_1 117.7(3) . . ?
C10_1 C4_1 C5_1 121.5(3) . . ?
C6_1 C5_1 C4_1 130.7(3) . . ?
C6_1 C5_1 C18_1 107.7(3) . . ?
C4_1 C5_1 C18_1 121.6(3) . . ?
C5_1 C6_1 C7_1 128.6(3) . . ?
C5_1 C6_1 C19_1 107.8(3) . . ?
C7_1 C6_1 C19_1 123.6(3) . . ?
C8_1 C7_1 C6_1 121.5(3) . . ?
C8_1 C7_1 C12_1 119.1(3) . . ?
C6_1 C7_1 C12_1 119.4(3) . . ?
C7_1 C8_1 C9_1 131.6(3) . . ?
C7_1 C8_1 H8_1 114.2 . . ?
C9_1 C8_1 H8_1 114.2 . . ?
C10_1 C9_1 C11_1 118.6(3) . 2_756 ?
C10_1 C9_1 C8_1 124.7(3) . . ?
C11_1 C9_1 C8_1 116.0(3) 2_756 . ?
C9_1 C10_1 C11_1 118.3(3) . . ?
C9_1 C10_1 C4_1 124.8(3) . . ?
C11_1 C10_1 C4_1 116.9(3) . . ?
C1_1 C11_1 C9_1 120.0(3) . 2_756 ?
C1_1 C11_1 C10_1 119.2(3) . . ?
C9_1 C11_1 C10_1 120.9(3) 2_756 . ?
C17_1 C12_1 C13_1 118.4(3) . . ?
C17_1 C12_1 C7_1 120.5(3) . . ?
C13_1 C12_1 C7_1 121.1(3) . . ?
C12_1 C13_1 C14_1 120.4(4) . . ?
C12_1 C13_1 H13_1 119.8 . . ?
C14_1 C13_1 H13_1 119.8 . . ?
C15_1 C14_1 C13_1 120.1(4) . . ?
C15_1 C14_1 H14_1 120.0 . . ?
C13_1 C14_1 H14_1 120.0 . . ?
C16_1 C15_1 C14_1 120.3(4) . . ?
C16_1 C15_1 H15_1 119.9 . . ?
C14_1 C15_1 H15_1 119.9 . . ?
C15_1 C16_1 C17_1 119.3(4) . . ?
C15_1 C16_1 H16_1 120.3 . . ?
C17_1 C16_1 H16_1 120.3 . . ?
C12_1 C17_1 C16_1 121.5(4) . . ?
C12_1 C17_1 H17_1 119.3 . . ?
C16_1 C17_1 H17_1 119.3 . . ?
O1_1 C18_1 N1_1 124.8(3) . . ?
O1_1 C18_1 C5_1 128.9(3) . . ?
N1_1 C18_1 C5_1 106.2(3) . . ?
O2_1 C19_1 N1_1 124.1(4) . . ?
O2_1 C19_1 C6_1 128.8(4) . . ?
N1_1 C19_1 C6_1 107.1(3) . . ?
N1_1 C20_1 H20A_1 109.5 . . ?
N1_1 C20_1 H20B_1 109.5 . . ?
H20A_1 C20_1 H20B_1 109.5 . . ?
N1_1 C20_1 H20C_1 109.5 . . ?
H20A_1 C20_1 H20C_1 109.5 . . ?
H20B_1 C20_1 H20C_1 109.5 . . ?
C19_2 N1_2 C18_2 111.0(3) . . ?
C19_2 N1_2 C20_2 123.8(4) . . ?
C18_2 N1_2 C20_2 125.0(4) . . ?
C2_2 C1_2 C11_2 121.4(3) . . ?
C2_2 C1_2 H1_2 119.3 . . ?
C11_2 C1_2 H1_2 119.3 . . ?
C1_2 C2_2 C3_2 120.9(4) . . ?
C1_2 C2_2 H2_2 119.6 . . ?
C3_2 C2_2 H2_2 119.6 . . ?
C4_2 C3_2 C2_2 120.5(4) . . ?
C4_2 C3_2 H3_2 119.8 . . ?
C2_2 C3_2 H3_2 119.8 . . ?
C3_2 C4_2 C10_2 120.8(3) . . ?
C3_2 C4_2 C5_2 117.4(3) . . ?
C10_2 C4_2 C5_2 121.7(3) . . ?
C6_2 C5_2 C4_2 131.0(3) . . ?
C6_2 C5_2 C18_2 107.8(3) . . ?
C4_2 C5_2 C18_2 121.2(3) . . ?
C5_2 C6_2 C7_2 128.2(3) . . ?
C5_2 C6_2 C19_2 107.8(3) . . ?
C7_2 C6_2 C19_2 123.9(3) . . ?
C8_2 C7_2 C6_2 121.0(3) . . ?
C8_2 C7_2 C12_2 118.5(4) . . ?
C6_2 C7_2 C12_2 120.4(3) . . ?
C7_2 C8_2 C9_2 132.7(4) . . ?
C7_2 C8_2 H8_2 113.6 . . ?
C9_2 C8_2 H8_2 113.6 . . ?
C10_2 C9_2 C11_2 118.8(3) . 2_756 ?
C10_2 C9_2 C8_2 124.1(3) . . ?
C11_2 C9_2 C8_2 115.9(3) 2_756 . ?
C9_2 C10_2 C11_2 117.6(3) . . ?
C9_2 C10_2 C4_2 124.9(3) . . ?
C11_2 C10_2 C4_2 117.4(3) . . ?
C9_2 C11_2 C1_2 119.5(3) 2_756 . ?
C9_2 C11_2 C10_2 121.8(3) 2_756 . ?
C1_2 C11_2 C10_2 118.6(3) . . ?
C17_2 C12_2 C13_2 118.6(4) . . ?
C17_2 C12_2 C7_2 120.8(3) . . ?
C13_2 C12_2 C7_2 120.5(4) . . ?
C14_2 C13_2 C12_2 121.0(4) . . ?
C14_2 C13_2 H13_2 119.5 . . ?
C12_2 C13_2 H13_2 119.5 . . ?
C15_2 C14_2 C13_2 119.9(4) . . ?
C15_2 C14_2 H14_2 120.0 . . ?
C13_2 C14_2 H14_2 120.0 . . ?
C14_2 C15_2 C16_2 120.4(4) . . ?
C14_2 C15_2 H15_2 119.8 . . ?
C16_2 C15_2 H15_2 119.8 . . ?
C15_2 C16_2 C17_2 119.3(4) . . ?
C15_2 C16_2 H16_2 120.3 . . ?
C17_2 C16_2 H16_2 120.3 . . ?
C12_2 C17_2 C16_2 120.8(4) . . ?
C12_2 C17_2 H17_2 119.6 . . ?
C16_2 C17_2 H17_2 119.6 . . ?
O1_2 C18_2 N1_2 125.1(4) . . ?
O1_2 C18_2 C5_2 128.7(4) . . ?
N1_2 C18_2 C5_2 106.2(3) . . ?
O2_2 C19_2 N1_2 124.6(4) . . ?
O2_2 C19_2 C6_2 128.5(4) . . ?
N1_2 C19_2 C6_2 106.9(3) . . ?
N1_2 C20_2 H20A_2 109.5 . . ?
N1_2 C20_2 H20B_2 109.5 . . ?
H20A_2 C20_2 H20B_2 109.5 . . ?
N1_2 C20_2 H20C_2 109.5 . . ?
H20A_2 C20_2 H20C_2 109.5 . . ?
H20B_2 C20_2 H20C_2 109.5 . . ?
C18_3 N1_3 C19_3 110.9(3) . . ?
C18_3 N1_3 C20_3 125.7(4) . . ?
C19_3 N1_3 C20_3 123.4(4) . . ?
C2_3 C1_3 C11_3 121.3(4) . . ?
C2_3 C1_3 H1_3 119.3 . . ?
C11_3 C1_3 H1_3 119.3 . . ?
C1_3 C2_3 C3_3 120.7(4) . . ?
C1_3 C2_3 H2_3 119.6 . . ?
C3_3 C2_3 H2_3 119.6 . . ?
C4_3 C3_3 C2_3 121.0(4) . . ?
C4_3 C3_3 H3_3 119.5 . . ?
C2_3 C3_3 H3_3 119.5 . . ?
C3_3 C4_3 C10_3 119.9(3) . . ?
C3_3 C4_3 C5_3 117.3(3) . . ?
C10_3 C4_3 C5_3 122.7(3) . . ?
C6_3 C5_3 C4_3 130.9(4) . . ?
C6_3 C5_3 C18_3 107.2(3) . . ?
C4_3 C5_3 C18_3 121.8(3) . . ?
C5_3 C6_3 C7_3 128.1(4) . . ?
C5_3 C6_3 C19_3 108.1(3) . . ?
C7_3 C6_3 C19_3 123.8(3) . . ?
C8_3 C7_3 C6_3 121.3(3) . . ?
C8_3 C7_3 C12_3 119.1(4) . . ?
C6_3 C7_3 C12_3 119.6(3) . . ?
C7_3 C8_3 C9_3 132.5(4) . . ?
C7_3 C8_3 H8_3 113.7 . . ?
C9_3 C8_3 H8_3 113.7 . . ?
C10_3 C9_3 C11_3 118.4(3) . 2_756 ?
C10_3 C9_3 C8_3 124.1(3) . . ?
C11_3 C9_3 C8_3 116.5(3) 2_756 . ?
C9_3 C10_3 C11_3 117.1(3) . . ?
C9_3 C10_3 C4_3 124.5(3) . . ?
C11_3 C10_3 C4_3 118.3(3) . . ?
C9_3 C11_3 C10_3 122.2(3) 2_756 . ?
C9_3 C11_3 C1_3 119.3(3) 2_756 . ?
C10_3 C11_3 C1_3 118.5(3) . . ?
C17_3 C12_3 C13_3 118.6(4) . . ?
C17_3 C12_3 C7_3 120.9(4) . . ?
C13_3 C12_3 C7_3 120.4(4) . . ?
C14_3 C13_3 C12_3 120.9(4) . . ?
C14_3 C13_3 H13_3 119.5 . . ?
C12_3 C13_3 H13_3 119.5 . . ?
C13_3 C14_3 C15_3 120.5(4) . . ?
C13_3 C14_3 H14_3 119.8 . . ?
C15_3 C14_3 H14_3 119.8 . . ?
C14_3 C15_3 C16_3 119.0(4) . . ?
C14_3 C15_3 H15_3 120.5 . . ?
C16_3 C15_3 H15_3 120.5 . . ?
C15_3 C16_3 C17_3 120.9(5) . . ?
C15_3 C16_3 H16_3 119.6 . . ?
C17_3 C16_3 H16_3 119.6 . . ?
C12_3 C17_3 C16_3 120.1(4) . . ?
C12_3 C17_3 H17_3 120.0 . . ?
C16_3 C17_3 H17_3 120.0 . . ?
O1_3 C18_3 N1_3 124.2(4) . . ?
O1_3 C18_3 C5_3 128.6(4) . . ?
N1_3 C18_3 C5_3 107.2(3) . . ?
O2_3 C19_3 N1_3 124.7(4) . . ?
O2_3 C19_3 C6_3 128.9(4) . . ?
N1_3 C19_3 C6_3 106.4(3) . . ?
N1_3 C20_3 H20A_3 109.5 . . ?
N1_3 C20_3 H20B_3 109.5 . . ?
H20A_3 C20_3 H20B_3 109.5 . . ?
N1_3 C20_3 H20C_3 109.5 . . ?
H20A_3 C20_3 H20C_3 109.5 . . ?
H20B_3 C20_3 H20C_3 109.5 . . ?
C19_4 N1_4 C18_4 111.6(3) . . ?
C19_4 N1_4 C20_4 125.3(4) . . ?
C18_4 N1_4 C20_4 122.8(4) . . ?
C2_4 C1_4 C11_4 121.5(3) . . ?
C2_4 C1_4 H1_4 119.3 . . ?
C11_4 C1_4 H1_4 119.3 . . ?
C1_4 C2_4 C3_4 120.0(4) . . ?
C1_4 C2_4 H2_4 120.0 . . ?
C3_4 C2_4 H2_4 120.0 . . ?
C4_4 C3_4 C2_4 121.0(3) . . ?
C4_4 C3_4 H3_4 119.5 . . ?
C2_4 C3_4 H3_4 119.5 . . ?
C3_4 C4_4 C10_4 120.5(3) . . ?
C3_4 C4_4 C5_4 118.0(3) . . ?
C10_4 C4_4 C5_4 121.1(3) . . ?
C6_4 C5_4 C4_4 130.9(3) . . ?
C6_4 C5_4 C18_4 108.0(3) . . ?
C4_4 C5_4 C18_4 121.0(3) . . ?
C5_4 C6_4 C7_4 127.7(3) . . ?
C5_4 C6_4 C19_4 108.5(3) . . ?
C7_4 C6_4 C19_4 123.8(3) . . ?
C8_4 C7_4 C6_4 120.1(3) . . ?
C8_4 C7_4 C12_4 119.2(3) . . ?
C6_4 C7_4 C12_4 120.7(3) . . ?
C7_4 C8_4 C9_4 131.8(3) . . ?
C7_4 C8_4 H8_4 114.1 . . ?
C9_4 C8_4 H8_4 114.1 . . ?
C10_4 C9_4 C11_4 118.6(3) . 2_756 ?
C10_4 C9_4 C8_4 123.8(3) . . ?
C11_4 C9_4 C8_4 116.6(3) 2_756 . ?
C9_4 C10_4 C11_4 117.8(3) . . ?
C9_4 C10_4 C4_4 124.2(3) . . ?
C11_4 C10_4 C4_4 118.0(3) . . ?
C9_4 C11_4 C1_4 120.0(3) 2_756 . ?
C9_4 C11_4 C10_4 121.5(3) 2_756 . ?
C1_4 C11_4 C10_4 118.5(3) . . ?
C17_4 C12_4 C13_4 117.9(4) . . ?
C17_4 C12_4 C7_4 120.8(3) . . ?
C13_4 C12_4 C7_4 121.2(4) . . ?
C14_4 C13_4 C12_4 120.9(4) . . ?
C14_4 C13_4 H13_4 119.6 . . ?
C12_4 C13_4 H13_4 119.6 . . ?
C15_4 C14_4 C13_4 120.5(5) . . ?
C15_4 C14_4 H14_4 119.7 . . ?
C13_4 C14_4 H14_4 119.7 . . ?
C16_4 C15_4 C14_4 119.2(4) . . ?
C16_4 C15_4 H15_4 120.4 . . ?
C14_4 C15_4 H15_4 120.4 . . ?
C15_4 C16_4 C17_4 120.7(4) . . ?
C15_4 C16_4 H16_4 119.6 . . ?
C17_4 C16_4 H16_4 119.6 . . ?
C12_4 C17_4 C16_4 120.7(4) . . ?
C12_4 C17_4 H17_4 119.7 . . ?
C16_4 C17_4 H17_4 119.7 . . ?
O1_4 C18_4 N1_4 124.8(4) . . ?
O1_4 C18_4 C5_4 129.3(4) . . ?
N1_4 C18_4 C5_4 105.9(3) . . ?
O2_4 C19_4 N1_4 125.4(4) . . ?
O2_4 C19_4 C6_4 128.7(4) . . ?
N1_4 C19_4 C6_4 106.0(3) . . ?
N1_4 C20_4 H20A_4 109.5 . . ?
N1_4 C20_4 H20B_4 109.5 . . ?
H20A_4 C20_4 H20B_4 109.5 . . ?
N1_4 C20_4 H20C_4 109.5 . . ?
H20A_4 C20_4 H20C_4 109.5 . . ?
H20B_4 C20_4 H20C_4 109.5 . . ?
Cl3_101 C1_101 Cl1_101 110.1(5) . . ?
Cl3_101 C1_101 Cl2_101 110.5(5) . . ?
Cl1_101 C1_101 Cl2_101 111.8(5) . . ?
Cl3_101 C1_101 H1_101 108.1 . . ?
Cl1_101 C1_101 H1_101 108.1 . . ?
Cl2_101 C1_101 H1_101 108.1 . . ?
Cl1_102 C1_102 Cl2_102 111.9(4) . . ?
Cl1_102 C1_102 Cl3_102 109.9(4) . . ?
Cl2_102 C1_102 Cl3_102 110.8(4) . . ?
Cl1_102 C1_102 H1_102 108.1 . . ?
Cl2_102 C1_102 H1_102 108.1 . . ?
Cl3_102 C1_102 H1_102 108.1 . . ?
Cl1_103 C1_103 Cl2_103 111.2(9) . . ?
Cl1_103 C1_103 Cl3_103 110.2(9) . . ?
Cl2_103 C1_103 Cl3_103 113.1(8) . . ?
Cl1_103 C1_103 H1_103 107.3 . . ?
Cl2_103 C1_103 H1_103 107.3 . . ?
Cl3_103 C1_103 H1_103 107.3 . . ?
Cl1_104 C1_104 Cl3_104 109.7(8) . . ?
Cl1_104 C1_104 Cl2_104 113.0(8) . . ?
Cl3_104 C1_104 Cl2_104 108.4(7) . . ?
Cl1_104 C1_104 H1_104 108.5 . . ?
Cl3_104 C1_104 H1_104 108.5 . . ?
Cl2_104 C1_104 H1_104 108.5 . . ?
Cl3_105 C1_105 Cl1_105 110.3(3) . . ?
Cl3_105 C1_105 Cl2_105 110.0(3) . . ?
Cl1_105 C1_105 Cl2_105 108.2(3) . . ?
Cl3_105 C1_105 H1_105 109.4 . . ?
Cl1_105 C1_105 H1_105 109.4 . . ?
Cl2_105 C1_105 H1_105 109.4 . . ?
Cl1_106 C1_106 Cl3_106 111.1(2) . . ?
Cl1_106 C1_106 Cl2_106 110.4(2) . . ?
Cl3_106 C1_106 Cl2_106 108.6(3) . . ?
Cl1_106 C1_106 H1_106 108.9 . . ?
Cl3_106 C1_106 H1_106 108.9 . . ?
Cl2_106 C1_106 H1_106 108.9 . . ?
Cl1_107 C1_107 Cl2_107 109.5(4) . . ?
Cl1_107 C1_107 Cl3_107 110.2(4) . . ?
Cl2_107 C1_107 Cl3_107 109.4(4) . . ?
Cl1_107 C1_107 H1_107 109.2 . . ?
Cl2_107 C1_107 H1_107 109.2 . . ?
Cl3_107 C1_107 H1_107 109.2 . . ?
Cl2_108 C1_108 Cl1_108 109.9(5) . . ?
Cl2_108 C1_108 Cl3_108 109.0(6) . . ?
Cl1_108 C1_108 Cl3_108 114.0(7) . . ?
Cl2_108 C1_108 H1_108 107.9 . . ?
Cl1_108 C1_108 H1_108 107.9 . . ?
Cl3_108 C1_108 H1_108 107.9 . . ?
Cl2_109 C1_109 Cl1_109 109.8(7) . . ?
Cl2_109 C1_109 Cl3_109 110.9(7) . . ?
Cl1_109 C1_109 Cl3_109 111.6(6) . . ?
Cl2_109 C1_109 H1_109 108.1 . . ?
Cl1_109 C1_109 H1_109 108.1 . . ?
Cl3_109 C1_109 H1_109 108.1 . . ?
Cl1_110 C1_110 Cl2_110 112.3(13) . . ?
Cl1_110 C1_110 Cl3_110 111.8(16) . . ?
Cl2_110 C1_110 Cl3_110 112.2(15) . . ?
Cl1_110 C1_110 H1_110 106.7 . . ?
Cl2_110 C1_110 H1_110 106.7 . . ?
Cl3_110 C1_110 H1_110 106.7 . . ?
Cl1_111 C1_111 Cl2_111 111.8(15) . . ?
Cl1_111 C1_111 Cl3_111 114.2(15) . . ?
Cl2_111 C1_111 Cl3_111 114.5(16) . . ?
Cl1_111 C1_111 H1_111 105.1 . . ?
Cl2_111 C1_111 H1_111 105.1 . . ?
Cl3_111 C1_111 H1_111 105.1 . . ?
Cl2_112 C1_112 Cl1_112 109.4(17) . . ?
Cl2_112 C1_112 Cl3_112 109.9(17) . . ?
Cl1_112 C1_112 Cl3_112 113.8(17) . . ?
Cl2_112 C1_112 H1_112 107.9 . . ?
Cl1_112 C1_112 H1_112 107.9 . . ?
Cl3_112 C1_112 H1_112 107.9 . . ?

loop_
_geom_bond_atom_site_label_1
_geom_bond_atom_site_label_2
_geom_bond_distance
_geom_bond_site_symmetry_2
_geom_bond_publ_flag
O1_1 C18_1 1.205(5) . ?
O2_1 C19_1 1.209(5) . ?
N1_1 C19_1 1.378(5) . ?
N1_1 C18_1 1.382(5) . ?
N1_1 C20_1 1.461(5) . ?
C1_1 C2_1 1.365(5) . ?
C1_1 C11_1 1.419(5) . ?
C1_1 H1_1 0.9500 . ?
C2_1 C3_1 1.409(5) . ?
C2_1 H2_1 0.9500 . ?
C3_1 C4_1 1.378(5) . ?
C3_1 H3_1 0.9500 . ?
C4_1 C10_1 1.457(4) . ?
C4_1 C5_1 1.460(5) . ?
C5_1 C6_1 1.351(5) . ?
C5_1 C18_1 1.515(4) . ?
C6_1 C7_1 1.452(5) . ?
C6_1 C19_1 1.500(5) . ?
C7_1 C8_1 1.345(5) . ?
C7_1 C12_1 1.494(5) . ?
C8_1 C9_1 1.460(5) . ?
C8_1 H8_1 0.9500 . ?
C9_1 C10_1 1.415(5) . ?
C9_1 C11_1 1.429(4) 2_756 ?
C10_1 C11_1 1.444(4) . ?
C12_1 C17_1 1.386(5) . ?
C12_1 C13_1 1.391(6) . ?
C13_1 C14_1 1.398(6) . ?
C13_1 H13_1 0.9500 . ?
C14_1 C15_1 1.382(7) . ?
C14_1 H14_1 0.9500 . ?
C15_1 C16_1 1.378(7) . ?
C15_1 H15_1 0.9500 . ?
C16_1 C17_1 1.396(5) . ?
C16_1 H16_1 0.9500 . ?
C17_1 H17_1 0.9500 . ?
C20_1 H20A_1 0.9800 . ?
C20_1 H20B_1 0.9800 . ?
C20_1 H20C_1 0.9800 . ?
O1_2 C18_2 1.207(5) . ?
O2_2 C19_2 1.218(5) . ?
N1_2 C19_2 1.385(6) . ?
N1_2 C18_2 1.386(5) . ?
N1_2 C20_2 1.459(5) . ?
C1_2 C2_2 1.354(6) . ?
C1_2 C11_2 1.432(5) . ?
C1_2 H1_2 0.9500 . ?
C2_2 C3_2 1.407(5) . ?
C2_2 H2_2 0.9500 . ?
C3_2 C4_2 1.374(6) . ?
C3_2 H3_2 0.9500 . ?
C4_2 C10_2 1.447(5) . ?
C4_2 C5_2 1.467(5) . ?
C5_2 C6_2 1.354(6) . ?
C5_2 C18_2 1.525(5) . ?
C6_2 C7_2 1.447(6) . ?
C6_2 C19_2 1.512(5) . ?
C7_2 C8_2 1.350(5) . ?
C7_2 C12_2 1.496(5) . ?
C8_2 C9_2 1.461(5) . ?
C8_2 H8_2 0.9500 . ?
C9_2 C10_2 1.420(5) . ?
C9_2 C11_2 1.431(5) 2_756 ?
C10_2 C11_2 1.444(5) . ?
C12_2 C17_2 1.389(6) . ?
C12_2 C13_2 1.393(6) . ?
C13_2 C14_2 1.386(6) . ?
C13_2 H13_2 0.9500 . ?
C14_2 C15_2 1.383(7) . ?
C14_2 H14_2 0.9500 . ?
C15_2 C16_2 1.383(7) . ?
C15_2 H15_2 0.9500 . ?
C16_2 C17_2 1.404(6) . ?
C16_2 H16_2 0.9500 . ?
C17_2 H17_2 0.9500 . ?
C20_2 H20A_2 0.9800 . ?
C20_2 H20B_2 0.9800 . ?
C20_2 H20C_2 0.9800 . ?
O1_3 C18_3 1.220(5) . ?
O2_3 C19_3 1.209(5) . ?
N1_3 C18_3 1.372(5) . ?
N1_3 C19_3 1.386(5) . ?
N1_3 C20_3 1.466(5) . ?
C1_3 C2_3 1.356(6) . ?
C1_3 C11_3 1.440(5) . ?
C1_3 H1_3 0.9500 . ?
C2_3 C3_3 1.401(6) . ?
C2_3 H2_3 0.9500 . ?
C3_3 C4_3 1.388(5) . ?
C3_3 H3_3 0.9500 . ?
C4_3 C10_3 1.446(5) . ?
C4_3 C5_3 1.460(5) . ?
C5_3 C6_3 1.351(5) . ?
C5_3 C18_3 1.513(5) . ?
C6_3 C7_3 1.447(5) . ?
C6_3 C19_3 1.512(5) . ?
C7_3 C8_3 1.368(5) . ?
C7_3 C12_3 1.489(5) . ?
C8_3 C9_3 1.460(5) . ?
C8_3 H8_3 0.9500 . ?
C9_3 C10_3 1.426(5) . ?
C9_3 C11_3 1.427(5) 2_756 ?
C10_3 C11_3 1.437(5) . ?
C12_3 C17_3 1.386(6) . ?
C12_3 C13_3 1.405(6) . ?
C13_3 C14_3 1.379(6) . ?
C13_3 H13_3 0.9500 . ?
C14_3 C15_3 1.387(7) . ?
C14_3 H14_3 0.9500 . ?
C15_3 C16_3 1.390(8) . ?
C15_3 H15_3 0.9500 . ?
C16_3 C17_3 1.396(6) . ?
C16_3 H16_3 0.9500 . ?
C17_3 H17_3 0.9500 . ?
C20_3 H20A_3 0.9800 . ?
C20_3 H20B_3 0.9800 . ?
C20_3 H20C_3 0.9800 . ?
O1_4 C18_4 1.204(5) . ?
O2_4 C19_4 1.214(5) . ?
N1_4 C19_4 1.381(5) . ?
N1_4 C18_4 1.390(5) . ?
N1_4 C20_4 1.458(5) . ?
C1_4 C2_4 1.362(5) . ?
C1_4 C11_4 1.434(5) . ?
C1_4 H1_4 0.9500 . ?
C2_4 C3_4 1.410(5) . ?
C2_4 H2_4 0.9500 . ?
C3_4 C4_4 1.376(5) . ?
C3_4 H3_4 0.9500 . ?
C4_4 C10_4 1.440(5) . ?
C4_4 C5_4 1.472(5) . ?
C5_4 C6_4 1.344(5) . ?
C5_4 C18_4 1.515(5) . ?
C6_4 C7_4 1.456(5) . ?
C6_4 C19_4 1.512(5) . ?
C7_4 C8_4 1.361(5) . ?
C7_4 C12_4 1.486(5) . ?
C8_4 C9_4 1.463(5) . ?
C8_4 H8_4 0.9500 . ?
C9_4 C10_4 1.417(5) . ?
C9_4 C11_4 1.427(5) 2_756 ?
C10_4 C11_4 1.436(5) . ?
C12_4 C17_4 1.391(6) . ?
C12_4 C13_4 1.398(6) . ?
C13_4 C14_4 1.392(6) . ?
C13_4 H13_4 0.9500 . ?
C14_4 C15_4 1.379(8) . ?
C14_4 H14_4 0.9500 . ?
C15_4 C16_4 1.376(8) . ?
C15_4 H15_4 0.9500 . ?
C16_4 C17_4 1.399(6) . ?
C16_4 H16_4 0.9500 . ?
C17_4 H17_4 0.9500 . ?
C20_4 H20A_4 0.9800 . ?
C20_4 H20B_4 0.9800 . ?
C20_4 H20C_4 0.9800 . ?
Cl1_101 C1_101 1.754(8) . ?
Cl2_101 C1_101 1.774(9) . ?
Cl3_101 C1_101 1.750(9) . ?
C1_101 H1_101 1.0000 . ?
Cl1_102 C1_102 1.729(8) . ?
Cl2_102 C1_102 1.737(7) . ?
Cl3_102 C1_102 1.768(8) . ?
C1_102 H1_102 1.0000 . ?
Cl1_103 C1_103 1.734(13) . ?
Cl2_103 C1_103 1.745(12) . ?
Cl3_103 C1_103 1.755(13) . ?
C1_103 H1_103 1.0000 . ?
Cl1_104 C1_104 1.742(11) . ?
Cl2_104 C1_104 1.754(12) . ?
Cl3_104 C1_104 1.745(12) . ?
C1_104 H1_104 1.0000 . ?
Cl1_105 C1_105 1.760(5) . ?
Cl2_105 C1_105 1.789(5) . ?
Cl3_105 C1_105 1.753(5) . ?
C1_105 H1_105 1.0000 . ?
Cl1_106 C1_106 1.753(4) . ?
Cl2_106 C1_106 1.764(4) . ?
Cl3_106 C1_106 1.763(5) . ?
C1_106 H1_106 1.0000 . ?
Cl1_107 C1_107 1.757(7) . ?
Cl2_107 C1_107 1.765(7) . ?
Cl3_107 C1_107 1.765(8) . ?
C1_107 H1_107 1.0000 . ?
Cl1_108 C1_108 1.752(9) . ?
Cl2_108 C1_108 1.734(9) . ?
Cl3_108 C1_108 1.785(12) . ?
C1_108 H1_108 1.0000 . ?
Cl1_109 C1_109 1.738(9) . ?
Cl2_109 C1_109 1.716(10) . ?
Cl3_109 C1_109 1.744(10) . ?
C1_109 H1_109 1.0000 . ?
Cl1_110 C1_110 1.717(15) . ?
Cl2_110 C1_110 1.726(15) . ?
Cl3_110 C1_110 1.744(15) . ?
C1_110 H1_110 1.0000 . ?
Cl1_111 C1_111 1.722(16) . ?
Cl2_111 C1_111 1.734(16) . ?
Cl3_111 C1_111 1.744(15) . ?
C1_111 H1_111 1.0000 . ?
Cl1_112 C1_112 1.736(16) . ?
Cl2_112 C1_112 1.734(16) . ?
Cl3_112 C1_112 1.746(16) . ?
C1_112 H1_112 1.0000 . ?

loop_
_geom_torsion_atom_site_label_1
_geom_torsion_atom_site_label_2
_geom_torsion_atom_site_label_3
_geom_torsion_atom_site_label_4
_geom_torsion
_geom_torsion_site_symmetry_1
_geom_torsion_site_symmetry_2
_geom_torsion_site_symmetry_3
_geom_torsion_site_symmetry_4
_geom_torsion_publ_flag
C11_1 C1_1 C2_1 C3_1 -3.4(6) . . . . ?
C1_1 C2_1 C3_1 C4_1 4.4(6) . . . . ?
C2_1 C3_1 C4_1 C10_1 1.0(6) . . . . ?
C2_1 C3_1 C4_1 C5_1 -174.0(4) . . . . ?
C3_1 C4_1 C5_1 C6_1 -150.1(4) . . . . ?
C10_1 C4_1 C5_1 C6_1 34.9(6) . . . . ?
C3_1 C4_1 C5_1 C18_1 27.1(5) . . . . ?
C10_1 C4_1 C5_1 C18_1 -147.9(3) . . . . ?
C4_1 C5_1 C6_1 C7_1 -4.7(7) . . . . ?
C18_1 C5_1 C6_1 C7_1 177.8(4) . . . . ?
C4_1 C5_1 C6_1 C19_1 175.1(4) . . . . ?
C18_1 C5_1 C6_1 C19_1 -2.4(4) . . . . ?
C5_1 C6_1 C7_1 C8_1 -23.5(6) . . . . ?
C19_1 C6_1 C7_1 C8_1 156.8(4) . . . . ?
C5_1 C6_1 C7_1 C12_1 157.1(4) . . . . ?
C19_1 C6_1 C7_1 C12_1 -22.6(6) . . . . ?
C6_1 C7_1 C8_1 C9_1 1.8(6) . . . . ?
C12_1 C7_1 C8_1 C9_1 -178.8(4) . . . . ?
C7_1 C8_1 C9_1 C10_1 35.7(6) . . . . ?
C7_1 C8_1 C9_1 C11_1 -153.9(4) . . . 2_756 ?
C11_1 C9_1 C10_1 C11_1 -19.7(4) 2_756 . . . ?
C8_1 C9_1 C10_1 C11_1 150.4(3) . . . . ?
C11_1 C9_1 C10_1 C4_1 162.3(3) 2_756 . . . ?
C8_1 C9_1 C10_1 C4_1 -27.5(6) . . . . ?
C3_1 C4_1 C10_1 C9_1 170.9(3) . . . . ?
C5_1 C4_1 C10_1 C9_1 -14.2(5) . . . . ?
C3_1 C4_1 C10_1 C11_1 -7.0(5) . . . . ?
C5_1 C4_1 C10_1 C11_1 167.8(3) . . . . ?
C2_1 C1_1 C11_1 C9_1 176.5(4) . . . 2_756 ?
C2_1 C1_1 C11_1 C10_1 -2.9(6) . . . . ?
C9_1 C10_1 C11_1 C1_1 -170.2(3) . . . . ?
C4_1 C10_1 C11_1 C1_1 7.9(5) . . . . ?
C9_1 C10_1 C11_1 C9_1 10.4(4) . . . 2_756 ?
C4_1 C10_1 C11_1 C9_1 -171.5(3) . . . 2_756 ?
C8_1 C7_1 C12_1 C17_1 -47.8(5) . . . . ?
C6_1 C7_1 C12_1 C17_1 131.6(4) . . . . ?
C8_1 C7_1 C12_1 C13_1 129.9(4) . . . . ?
C6_1 C7_1 C12_1 C13_1 -50.6(5) . . . . ?
C17_1 C12_1 C13_1 C14_1 0.9(7) . . . . ?
C7_1 C12_1 C13_1 C14_1 -176.9(4) . . . . ?
C12_1 C13_1 C14_1 C15_1 -1.7(8) . . . . ?
C13_1 C14_1 C15_1 C16_1 1.0(8) . . . . ?
C14_1 C15_1 C16_1 C17_1 0.4(8) . . . . ?
C13_1 C12_1 C17_1 C16_1 0.5(6) . . . . ?
C7_1 C12_1 C17_1 C16_1 178.4(4) . . . . ?
C15_1 C16_1 C17_1 C12_1 -1.2(7) . . . . ?
C19_1 N1_1 C18_1 O1_1 170.6(4) . . . . ?
C20_1 N1_1 C18_1 O1_1 -1.2(6) . . . . ?
C19_1 N1_1 C18_1 C5_1 -7.0(4) . . . . ?
C20_1 N1_1 C18_1 C5_1 -178.9(4) . . . . ?
C6_1 C5_1 C18_1 O1_1 -171.8(4) . . . . ?
C4_1 C5_1 C18_1 O1_1 10.5(6) . . . . ?
C6_1 C5_1 C18_1 N1_1 5.8(4) . . . . ?
C4_1 C5_1 C18_1 N1_1 -172.0(3) . . . . ?
C18_1 N1_1 C19_1 O2_1 -172.8(5) . . . . ?
C20_1 N1_1 C19_1 O2_1 -0.8(8) . . . . ?
C18_1 N1_1 C19_1 C6_1 5.6(5) . . . . ?
C20_1 N1_1 C19_1 C6_1 177.6(4) . . . . ?
C5_1 C6_1 C19_1 O2_1 176.5(6) . . . . ?
C7_1 C6_1 C19_1 O2_1 -3.7(8) . . . . ?
C5_1 C6_1 C19_1 N1_1 -1.8(5) . . . . ?
C7_1 C6_1 C19_1 N1_1 178.0(4) . . . . ?
C11_2 C1_2 C2_2 C3_2 -3.4(6) . . . . ?
C1_2 C2_2 C3_2 C4_2 2.2(6) . . . . ?
C2_2 C3_2 C4_2 C10_2 3.1(6) . . . . ?
C2_2 C3_2 C4_2 C5_2 -173.6(4) . . . . ?
C3_2 C4_2 C5_2 C6_2 -148.7(4) . . . . ?
C10_2 C4_2 C5_2 C6_2 34.7(6) . . . . ?
C3_2 C4_2 C5_2 C18_2 29.6(5) . . . . ?
C10_2 C4_2 C5_2 C18_2 -147.1(4) . . . . ?
C4_2 C5_2 C6_2 C7_2 -5.3(7) . . . . ?
C18_2 C5_2 C6_2 C7_2 176.3(4) . . . . ?
C4_2 C5_2 C6_2 C19_2 174.9(4) . . . . ?
C18_2 C5_2 C6_2 C19_2 -3.6(4) . . . . ?
C5_2 C6_2 C7_2 C8_2 -23.7(6) . . . . ?
C19_2 C6_2 C7_2 C8_2 156.1(4) . . . . ?
C5_2 C6_2 C7_2 C12_2 156.0(4) . . . . ?
C19_2 C6_2 C7_2 C12_2 -24.1(6) . . . . ?
C6_2 C7_2 C8_2 C9_2 3.6(7) . . . . ?
C12_2 C7_2 C8_2 C9_2 -176.1(4) . . . . ?
C7_2 C8_2 C9_2 C10_2 34.1(6) . . . . ?
C7_2 C8_2 C9_2 C11_2 -158.6(4) . . . 2_756 ?
C11_2 C9_2 C10_2 C11_2 -17.0(4) 2_756 . . . ?
C8_2 C9_2 C10_2 C11_2 149.9(4) . . . . ?
C11_2 C9_2 C10_2 C4_2 165.3(3) 2_756 . . . ?
C8_2 C9_2 C10_2 C4_2 -27.8(6) . . . . ?
C3_2 C4_2 C10_2 C9_2 170.8(4) . . . . ?
C5_2 C4_2 C10_2 C9_2 -12.7(6) . . . . ?
C3_2 C4_2 C10_2 C11_2 -7.0(5) . . . . ?
C5_2 C4_2 C10_2 C11_2 169.6(3) . . . . ?
C2_2 C1_2 C11_2 C9_2 -178.5(4) . . . 2_756 ?
C2_2 C1_2 C11_2 C10_2 -0.7(6) . . . . ?
C9_2 C10_2 C11_2 C9_2 5.5(5) . . . 2_756 ?
C4_2 C10_2 C11_2 C9_2 -176.6(3) . . . 2_756 ?
C9_2 C10_2 C11_2 C1_2 -172.2(3) . . . . ?
C4_2 C10_2 C11_2 C1_2 5.7(5) . . . . ?
C8_2 C7_2 C12_2 C17_2 -42.4(5) . . . . ?
C6_2 C7_2 C12_2 C17_2 137.8(4) . . . . ?
C8_2 C7_2 C12_2 C13_2 133.0(4) . . . . ?
C6_2 C7_2 C12_2 C13_2 -46.8(5) . . . . ?
C17_2 C12_2 C13_2 C14_2 1.1(6) . . . . ?
C7_2 C12_2 C13_2 C14_2 -174.5(4) . . . . ?
C12_2 C13_2 C14_2 C15_2 -1.1(6) . . . . ?
C13_2 C14_2 C15_2 C16_2 0.2(7) . . . . ?
C14_2 C15_2 C16_2 C17_2 0.7(7) . . . . ?
C13_2 C12_2 C17_2 C16_2 -0.2(6) . . . . ?
C7_2 C12_2 C17_2 C16_2 175.3(4) . . . . ?
C15_2 C16_2 C17_2 C12_2 -0.7(7) . . . . ?
C19_2 N1_2 C18_2 O1_2 173.6(4) . . . . ?
C20_2 N1_2 C18_2 O1_2 -1.1(7) . . . . ?
C19_2 N1_2 C18_2 C5_2 -4.4(5) . . . . ?
C20_2 N1_2 C18_2 C5_2 -179.1(4) . . . . ?
C6_2 C5_2 C18_2 O1_2 -172.9(4) . . . . ?
C4_2 C5_2 C18_2 O1_2 8.4(7) . . . . ?
C6_2 C5_2 C18_2 N1_2 5.0(4) . . . . ?
C4_2 C5_2 C18_2 N1_2 -173.6(4) . . . . ?
C18_2 N1_2 C19_2 O2_2 -177.9(4) . . . . ?
C20_2 N1_2 C19_2 O2_2 -3.1(7) . . . . ?
C18_2 N1_2 C19_2 C6_2 2.3(5) . . . . ?
C20_2 N1_2 C19_2 C6_2 177.1(4) . . . . ?
C5_2 C6_2 C19_2 O2_2 -178.8(4) . . . . ?
C7_2 C6_2 C19_2 O2_2 1.3(7) . . . . ?
C5_2 C6_2 C19_2 N1_2 1.0(4) . . . . ?
C7_2 C6_2 C19_2 N1_2 -178.9(4) . . . . ?
C11_3 C1_3 C2_3 C3_3 -3.3(6) . . . . ?
C1_3 C2_3 C3_3 C4_3 2.8(6) . . . . ?
C2_3 C3_3 C4_3 C10_3 1.4(6) . . . . ?
C2_3 C3_3 C4_3 C5_3 -174.6(3) . . . . ?
C3_3 C4_3 C5_3 C6_3 -149.0(4) . . . . ?
C10_3 C4_3 C5_3 C6_3 35.1(6) . . . . ?
C3_3 C4_3 C5_3 C18_3 28.3(5) . . . . ?
C10_3 C4_3 C5_3 C18_3 -147.6(4) . . . . ?
C4_3 C5_3 C6_3 C7_3 -7.1(7) . . . . ?
C18_3 C5_3 C6_3 C7_3 175.2(4) . . . . ?
C4_3 C5_3 C6_3 C19_3 173.4(4) . . . . ?
C18_3 C5_3 C6_3 C19_3 -4.2(4) . . . . ?
C5_3 C6_3 C7_3 C8_3 -22.8(6) . . . . ?
C19_3 C6_3 C7_3 C8_3 156.5(4) . . . . ?
C5_3 C6_3 C7_3 C12_3 158.0(4) . . . . ?
C19_3 C6_3 C7_3 C12_3 -22.7(5) . . . . ?
C6_3 C7_3 C8_3 C9_3 5.1(7) . . . . ?
C12_3 C7_3 C8_3 C9_3 -175.7(4) . . . . ?
C7_3 C8_3 C9_3 C10_3 32.5(6) . . . . ?
C7_3 C8_3 C9_3 C11_3 -159.1(4) . . . 2_756 ?
C11_3 C9_3 C10_3 C11_3 -18.8(4) 2_756 . . . ?
C8_3 C9_3 C10_3 C11_3 149.3(4) . . . . ?
C11_3 C9_3 C10_3 C4_3 163.4(3) 2_756 . . . ?
C8_3 C9_3 C10_3 C4_3 -28.5(6) . . . . ?
C3_3 C4_3 C10_3 C9_3 172.8(3) . . . . ?
C5_3 C4_3 C10_3 C9_3 -11.4(6) . . . . ?
C3_3 C4_3 C10_3 C11_3 -5.0(5) . . . . ?
C5_3 C4_3 C10_3 C11_3 170.8(3) . . . . ?
C9_3 C10_3 C11_3 C9_3 5.5(5) . . . 2_756 ?
C4_3 C10_3 C11_3 C9_3 -176.5(3) . . . 2_756 ?
C9_3 C10_3 C11_3 C1_3 -173.5(3) . . . . ?
C4_3 C10_3 C11_3 C1_3 4.4(5) . . . . ?
C2_3 C1_3 C11_3 C9_3 -179.4(4) . . . 2_756 ?
C2_3 C1_3 C11_3 C10_3 -0.4(6) . . . . ?
C8_3 C7_3 C12_3 C17_3 -43.6(6) . . . . ?
C6_3 C7_3 C12_3 C17_3 135.6(4) . . . . ?
C8_3 C7_3 C12_3 C13_3 133.8(4) . . . . ?
C6_3 C7_3 C12_3 C13_3 -47.0(5) . . . . ?
C17_3 C12_3 C13_3 C14_3 -0.4(6) . . . . ?
C7_3 C12_3 C13_3 C14_3 -177.9(4) . . . . ?
C12_3 C13_3 C14_3 C15_3 0.4(7) . . . . ?
C13_3 C14_3 C15_3 C16_3 -0.6(8) . . . . ?
C14_3 C15_3 C16_3 C17_3 0.9(8) . . . . ?
C13_3 C12_3 C17_3 C16_3 0.7(7) . . . . ?
C7_3 C12_3 C17_3 C16_3 178.1(4) . . . . ?
C15_3 C16_3 C17_3 C12_3 -1.0(8) . . . . ?
C19_3 N1_3 C18_3 O1_3 175.6(4) . . . . ?
C20_3 N1_3 C18_3 O1_3 -1.5(7) . . . . ?
C19_3 N1_3 C18_3 C5_3 -2.6(4) . . . . ?
C20_3 N1_3 C18_3 C5_3 -179.7(4) . . . . ?
C6_3 C5_3 C18_3 O1_3 -173.8(4) . . . . ?
C4_3 C5_3 C18_3 O1_3 8.3(6) . . . . ?
C6_3 C5_3 C18_3 N1_3 4.3(4) . . . . ?
C4_3 C5_3 C18_3 N1_3 -173.6(3) . . . . ?
C18_3 N1_3 C19_3 O2_3 -179.5(4) . . . . ?
C20_3 N1_3 C19_3 O2_3 -2.3(6) . . . . ?
C18_3 N1_3 C19_3 C6_3 0.1(4) . . . . ?
C20_3 N1_3 C19_3 C6_3 177.3(4) . . . . ?
C5_3 C6_3 C19_3 O2_3 -177.7(4) . . . . ?
C7_3 C6_3 C19_3 O2_3 2.8(6) . . . . ?
C5_3 C6_3 C19_3 N1_3 2.7(4) . . . . ?
C7_3 C6_3 C19_3 N1_3 -176.7(3) . . . . ?
C11_4 C1_4 C2_4 C3_4 -3.1(7) . . . . ?
C1_4 C2_4 C3_4 C4_4 4.2(7) . . . . ?
C2_4 C3_4 C4_4 C10_4 1.0(6) . . . . ?
C2_4 C3_4 C4_4 C5_4 -171.3(4) . . . . ?
C3_4 C4_4 C5_4 C6_4 -150.2(4) . . . . ?
C10_4 C4_4 C5_4 C6_4 37.6(6) . . . . ?
C3_4 C4_4 C5_4 C18_4 32.1(5) . . . . ?
C10_4 C4_4 C5_4 C18_4 -140.1(4) . . . . ?
C4_4 C5_4 C6_4 C7_4 -2.2(7) . . . . ?
C18_4 C5_4 C6_4 C7_4 175.7(4) . . . . ?
C4_4 C5_4 C6_4 C19_4 -179.2(4) . . . . ?
C18_4 C5_4 C6_4 C19_4 -1.3(4) . . . . ?
C5_4 C6_4 C7_4 C8_4 -27.6(6) . . . . ?
C19_4 C6_4 C7_4 C8_4 149.0(4) . . . . ?
C5_4 C6_4 C7_4 C12_4 152.7(4) . . . . ?
C19_4 C6_4 C7_4 C12_4 -30.7(5) . . . . ?
C6_4 C7_4 C8_4 C9_4 2.2(6) . . . . ?
C12_4 C7_4 C8_4 C9_4 -178.1(3) . . . . ?
C7_4 C8_4 C9_4 C10_4 39.2(6) . . . . ?
C7_4 C8_4 C9_4 C11_4 -152.1(4) . . . 2_756 ?
C11_4 C9_4 C10_4 C11_4 -18.8(4) 2_756 . . . ?
C8_4 C9_4 C10_4 C11_4 149.7(3) . . . . ?
C11_4 C9_4 C10_4 C4_4 162.7(3) 2_756 . . . ?
C8_4 C9_4 C10_4 C4_4 -28.9(5) . . . . ?
C3_4 C4_4 C10_4 C9_4 171.4(4) . . . . ?
C5_4 C4_4 C10_4 C9_4 -16.6(6) . . . . ?
C3_4 C4_4 C10_4 C11_4 -7.1(5) . . . . ?
C5_4 C4_4 C10_4 C11_4 164.9(3) . . . . ?
C2_4 C1_4 C11_4 C9_4 176.5(4) . . . 2_756 ?
C2_4 C1_4 C11_4 C10_4 -3.1(6) . . . . ?
C9_4 C10_4 C11_4 C9_4 9.8(5) . . . 2_756 ?
C4_4 C10_4 C11_4 C9_4 -171.5(3) . . . 2_756 ?
C9_4 C10_4 C11_4 C1_4 -170.5(3) . . . . ?
C4_4 C10_4 C11_4 C1_4 8.1(5) . . . . ?
C8_4 C7_4 C12_4 C17_4 -41.6(5) . . . . ?
C6_4 C7_4 C12_4 C17_4 138.1(4) . . . . ?
C8_4 C7_4 C12_4 C13_4 135.7(4) . . . . ?
C6_4 C7_4 C12_4 C13_4 -44.6(5) . . . . ?
C17_4 C12_4 C13_4 C14_4 1.4(6) . . . . ?
C7_4 C12_4 C13_4 C14_4 -176.1(4) . . . . ?
C12_4 C13_4 C14_4 C15_4 -1.9(7) . . . . ?
C13_4 C14_4 C15_4 C16_4 1.9(8) . . . . ?
C14_4 C15_4 C16_4 C17_4 -1.5(7) . . . . ?
C13_4 C12_4 C17_4 C16_4 -0.9(6) . . . . ?
C7_4 C12_4 C17_4 C16_4 176.5(4) . . . . ?
C15_4 C16_4 C17_4 C12_4 1.0(7) . . . . ?
C19_4 N1_4 C18_4 O1_4 178.7(4) . . . . ?
C20_4 N1_4 C18_4 O1_4 5.2(7) . . . . ?
C19_4 N1_4 C18_4 C5_4 0.1(5) . . . . ?
C20_4 N1_4 C18_4 C5_4 -173.4(4) . . . . ?
C6_4 C5_4 C18_4 O1_4 -177.7(5) . . . . ?
C4_4 C5_4 C18_4 O1_4 0.5(7) . . . . ?
C6_4 C5_4 C18_4 N1_4 0.8(4) . . . . ?
C4_4 C5_4 C18_4 N1_4 179.0(3) . . . . ?
C18_4 N1_4 C19_4 O2_4 178.9(4) . . . . ?
C20_4 N1_4 C19_4 O2_4 -7.8(7) . . . . ?
C18_4 N1_4 C19_4 C6_4 -0.9(5) . . . . ?
C20_4 N1_4 C19_4 C6_4 172.5(4) . . . . ?
C5_4 C6_4 C19_4 O2_4 -178.3(4) . . . . ?
C7_4 C6_4 C19_4 O2_4 4.5(7) . . . . ?
C5_4 C6_4 C19_4 N1_4 1.4(4) . . . . ?
C7_4 C6_4 C19_4 N1_4 -175.8(3) . . . . ?
